data_4326840
loop_
_publ_author_name
'Shinji Tanaka'
'Kazushi Mashima'

_publ_contact_author_address
;
Department of Chemistry
Graduate School of Engineering Science
Osaka University
;
_publ_contact_author_email mashima@chem.es.osaka-u.ac.jp
_publ_contact_author_fax +81-(0)6-6850-6249
_publ_contact_author_name 'Kazushi Mashima'
_publ_contact_author_phone +81-(0)6-6850-6247
_publ_section_title
;
 Interaction of Ferrocene Moieties Across a Square Pt4 Unit: Synthesis,
 Characterization, and Electrochemical Properties of Carboxylate-Bridged
 Bimetallic Pt4Fen (n= 2, 3, and 4) Complexes
;
_journal_name_full 'Inorganic Chemistry'
_journal_page_first 11384
_journal_page_last 11393
_journal_paper_doi 10.1021/ic201012m
_journal_volume 50
_journal_year 2011
_chemical_formula_moiety 'C61 H61 Cl3 Fe2 N4 O16 Pt4'
_chemical_formula_sum 'C61 H61 Cl3 Fe2 N4 O16 Pt4'
_chemical_formula_weight 2104.58
_space_group_IT_number 2
_symmetry_cell_setting triclinic
_symmetry_Int_Tables_number 2
_symmetry_space_group_name_Hall '-P 1'
_symmetry_space_group_name_H-M 'P -1'
_atom_sites_solution_hydrogens geom
_atom_sites_solution_primary direct
_atom_sites_solution_secondary difmap
_cell_angle_alpha 78.4630(12)
_cell_angle_beta 66.0745(12)
_cell_angle_gamma 72.0138(12)
_cell_formula_units_Z 2
_cell_length_a 14.7183(6)
_cell_length_b 14.9467(7)
_cell_length_c 16.8001(7)
_cell_measurement_reflns_used 53735
_cell_measurement_temperature 113
_cell_measurement_theta_max 27.50
_cell_measurement_theta_min 3.10
_cell_volume 3201.3(2)
_computing_cell_refinement 'RAPID AUTO'
_computing_data_collection 'RAPID AUTO (Rigaku, ????)'
_computing_data_reduction 'RAPID AUTO'
_computing_molecular_graphics 'CrystalStructure 4.0'
_computing_publication_material 'CrystalStructure 4.0 (Rigaku, 2010)'
_computing_structure_refinement 'SHELXL97 (Sheldrick, 2008)'
_computing_structure_solution 'SHELXS97 (Sheldrick, 2008)'
_diffrn_ambient_temperature 113
_diffrn_detector_area_resol_mean 10.000
_diffrn_measured_fraction_theta_full 0.993
_diffrn_measured_fraction_theta_max 0.993
_diffrn_measurement_device_type 'Rigaku R-AXIS RAPID'
_diffrn_measurement_method \w
_diffrn_radiation_type 'Mo K\a'
_diffrn_radiation_wavelength 0.71075
_diffrn_reflns_av_R_equivalents 0.0529
_diffrn_reflns_limit_h_max 19
_diffrn_reflns_limit_h_min -19
_diffrn_reflns_limit_k_max 19
_diffrn_reflns_limit_k_min -19
_diffrn_reflns_limit_l_max 20
_diffrn_reflns_limit_l_min -21
_diffrn_reflns_number 48448
_diffrn_reflns_theta_full 27.47
_diffrn_reflns_theta_max 27.47
_diffrn_standards_number 0
_exptl_absorpt_coefficient_mu 9.308
_exptl_absorpt_correction_T_max 0.394
_exptl_absorpt_correction_T_min 0.197
_exptl_absorpt_correction_type multi-scan
_exptl_absorpt_process_details 'ABSCOR (Rigaku, 1995)'
_exptl_crystal_colour red
_exptl_crystal_density_diffrn 2.183
_exptl_crystal_description block
_exptl_crystal_F_000 1996.00
_exptl_crystal_size_max 0.150
_exptl_crystal_size_mid 0.100
_exptl_crystal_size_min 0.100
_refine_diff_density_max 3.350
_refine_diff_density_min -1.740
_refine_ls_extinction_method none
_refine_ls_goodness_of_fit_ref 1.021
_refine_ls_hydrogen_treatment constr
_refine_ls_number_parameters 811
_refine_ls_number_reflns 14570
_refine_ls_number_restraints 0
_refine_ls_R_factor_gt 0.0356
_refine_ls_shift/su_max 0.001
_refine_ls_structure_factor_coef Fsqd
_refine_ls_weighting_details 'w = 1/[\s^2^(Fo^2^)+(0.0242P)^2^+23.3214P] where P=(Fo^2^+2Fc^2^)/3'
_refine_ls_weighting_scheme calc
_refine_ls_wR_factor_ref 0.0719
_reflns_number_gt 12195
_reflns_number_total 14570
_reflns_threshold_expression F^2^>2.0\s(F^2^)
_cod_data_source_file ic201012m_si_002_3.cif
_cod_data_source_block complex8a
_cod_original_cell_volume 3201.3(3)
_cod_database_code 4326840

loop_
_symmetry_equiv_pos_site_id
_symmetry_equiv_pos_as_xyz
1 +X,+Y,+Z
2 -X,-Y,-Z

loop_
_atom_site_label
_atom_site_type_symbol
_atom_site_fract_x
_atom_site_fract_y
_atom_site_fract_z
_atom_site_U_iso_or_equiv
_atom_site_adp_type
_atom_site_occupancy
_atom_site_symmetry_multiplicity
_atom_site_calc_flag
_atom_site_refinement_flags
Pt1 Pt 0.771962(16) 0.384709(14) 0.498764(15) 0.01190(5) Uani 1.0 2 d .
Pt2 Pt 0.869288(16) 0.321873(14) 0.351089(15) 0.01229(5) Uani 1.0 2 d .
Pt3 Pt 0.784624(16) 0.185262(14) 0.399907(14) 0.01025(5) Uani 1.0 2 d .
Pt4 Pt 0.711585(16) 0.234005(13) 0.553036(14) 0.01040(5) Uani 1.0 2 d .
Fe1 Fe 0.63609(7) 0.39328(6) 0.86030(6) 0.01932(18) Uani 1.0 2 d .
Fe2 Fe 1.07927(7) 0.09389(7) 0.07028(6) 0.0242(2) Uani 1.0 2 d .
Cl1 Cl 0.66826(18) 0.08874(18) 0.16735(17) 0.0559(6) Uani 1.0 2 d .
Cl2 Cl 0.51215(15) 0.15226(16) 0.33041(15) 0.0454(5) Uani 1.0 2 d .
Cl3 Cl 0.6155(2) 0.28405(15) 0.19845(15) 0.0552(7) Uani 1.0 2 d .
O1 O 0.6367(4) 0.2920(3) 0.6781(3) 0.0168(9) Uani 1.0 2 d .
O2 O 0.6678(4) 0.4359(3) 0.6245(3) 0.0184(9) Uani 1.0 2 d .
O3 O 0.9335(4) 0.2741(3) 0.2233(3) 0.0226(10) Uani 1.0 2 d .
O4 O 0.8387(3) 0.1678(3) 0.2597(3) 0.0151(9) Uani 1.0 2 d .
O5 O 0.7293(4) 0.8067(4) 0.6452(4) 0.0340(12) Uani 1.0 2 d .
O6 O 1.2025(4) 0.4705(4) -0.0365(4) 0.0369(13) Uani 1.0 2 d .
O7 O 0.7657(5) -0.2163(4) 0.2513(4) 0.0436(15) Uani 1.0 2 d .
O8 O 0.4485(5) 0.1040(5) 0.9581(4) 0.0502(16) Uani 1.0 2 d .
O9 O 0.6604(3) 0.4553(3) 0.4513(3) 0.0152(9) Uani 1.0 2 d .
O10 O 0.7573(3) 0.4131(3) 0.3142(3) 0.0154(9) Uani 1.0 2 d .
O11 O 0.9873(3) 0.2298(3) 0.3804(3) 0.0180(9) Uani 1.0 2 d .
O12 O 0.9217(3) 0.1044(3) 0.4025(3) 0.0146(9) Uani 1.0 2 d .
O13 O 0.6470(3) 0.2604(3) 0.3935(3) 0.0141(8) Uani 1.0 2 d .
O14 O 0.5763(3) 0.2851(3) 0.5365(3) 0.0143(8) Uani 1.0 2 d .
O15 O 0.8418(3) 0.1801(3) 0.5783(3) 0.0143(8) Uani 1.0 2 d .
O16 O 0.8794(4) 0.3213(3) 0.5520(3) 0.0174(9) Uani 1.0 2 d .
N1 N 0.8480(4) 0.4987(4) 0.4482(4) 0.0189(11) Uani 1.0 2 d .
N2 N 0.9450(4) 0.4333(4) 0.3150(4) 0.0183(11) Uani 1.0 2 d .
N3 N 0.7226(4) 0.0612(3) 0.4565(4) 0.0153(11) Uani 1.0 2 d .
N4 N 0.6766(4) 0.0998(4) 0.5979(4) 0.0137(10) Uani 1.0 2 d .
C1 C 0.9168(5) 0.4992(4) 0.3688(5) 0.0186(13) Uani 1.0 2 d .
C2 C 0.8239(5) 0.5755(4) 0.4981(5) 0.0183(13) Uani 1.0 2 d .
C3 C 0.8078(7) 0.5614(5) 0.5875(6) 0.0326(18) Uani 1.0 2 d .
C4 C 0.7779(7) 0.6348(5) 0.6388(6) 0.039(2) Uani 1.0 2 d .
C5 C 0.7628(6) 0.7268(5) 0.6009(5) 0.0265(15) Uani 1.0 2 d .
C6 C 0.7793(6) 0.7431(5) 0.5129(5) 0.0265(15) Uani 1.0 2 d .
C7 C 0.8082(5) 0.6690(5) 0.4621(5) 0.0212(13) Uani 1.0 2 d .
C8 C 0.6944(9) 0.7961(7) 0.7378(7) 0.058(3) Uani 1.0 2 d .
C9 C 1.0098(5) 0.4473(5) 0.2262(5) 0.0224(14) Uani 1.0 2 d .
C10 C 0.9911(5) 0.5318(5) 0.1744(5) 0.0209(13) Uani 1.0 2 d .
C11 C 1.0537(6) 0.5416(5) 0.0873(5) 0.0265(15) Uani 1.0 2 d .
C12 C 1.1368(6) 0.4681(5) 0.0487(5) 0.0280(15) Uani 1.0 2 d .
C13 C 1.1549(6) 0.3833(5) 0.1007(6) 0.0328(17) Uani 1.0 2 d .
C14 C 1.0928(6) 0.3733(5) 0.1882(6) 0.0299(16) Uani 1.0 2 d .
C15 C 1.1820(7) 0.5518(7) -0.0925(6) 0.043(2) Uani 1.0 2 d .
C16 C 0.6849(4) 0.0438(4) 0.5424(4) 0.0132(11) Uani 1.0 2 d .
C17 C 0.7280(5) -0.0075(4) 0.4046(4) 0.0155(12) Uani 1.0 2 d .
C18 C 0.8172(5) -0.0341(4) 0.3294(4) 0.0173(12) Uani 1.0 2 d .
C19 C 0.8248(6) -0.1024(5) 0.2803(5) 0.0239(14) Uani 1.0 2 d .
C20 C 0.7458(6) -0.1471(5) 0.3046(5) 0.0292(16) Uani 1.0 2 d .
C21 C 0.6587(6) -0.1215(6) 0.3758(5) 0.0329(17) Uani 1.0 2 d .
C22 C 0.6481(5) -0.0507(5) 0.4259(5) 0.0237(14) Uani 1.0 2 d .
C23 C 0.6952(8) -0.2740(7) 0.2784(8) 0.059(3) Uani 1.0 2 d .
C24 C 0.6270(6) 0.0818(5) 0.6907(5) 0.0224(14) Uani 1.0 2 d .
C25 C 0.6719(5) 0.0909(5) 0.7456(5) 0.0225(14) Uani 1.0 2 d .
C26 C 0.6163(7) 0.0961(6) 0.8363(5) 0.0335(17) Uani 1.0 2 d .
C27 C 0.5138(7) 0.0925(6) 0.8711(5) 0.0349(17) Uani 1.0 2 d .
C28 C 0.4693(7) 0.0786(7) 0.8160(6) 0.047(3) Uani 1.0 2 d .
C29 C 0.5251(6) 0.0722(6) 0.7278(5) 0.0355(18) Uani 1.0 2 d .
C30 C 0.4879(7) 0.1290(6) 1.0157(6) 0.0378(18) Uani 1.0 2 d .
C31 C 0.6290(5) 0.3775(4) 0.6847(4) 0.0153(12) Uani 1.0 2 d .
C32 C 0.5688(5) 0.4126(4) 0.7724(5) 0.0187(13) Uani 1.0 2 d .
C33 C 0.5180(5) 0.3582(5) 0.8491(4) 0.0203(13) Uani 1.0 2 d .
C34 C 0.4785(5) 0.4151(5) 0.9202(5) 0.0254(14) Uani 1.0 2 d .
C35 C 0.5053(6) 0.5030(5) 0.8886(5) 0.0256(15) Uani 1.0 2 d .
C36 C 0.5609(5) 0.5023(4) 0.7970(5) 0.0208(14) Uani 1.0 2 d .
C37 C 0.7911(6) 0.3491(5) 0.7917(5) 0.0298(16) Uani 1.0 2 d .
C38 C 0.7533(6) 0.2739(5) 0.8491(6) 0.0347(18) Uani 1.0 2 d .
C39 C 0.7104(6) 0.3007(6) 0.9365(6) 0.0335(17) Uani 1.0 2 d .
C40 C 0.7213(6) 0.3929(5) 0.9327(5) 0.0281(15) Uani 1.0 2 d .
C41 C 0.7711(6) 0.4221(5) 0.8437(5) 0.0286(15) Uani 1.0 2 d .
C42 C 0.9011(5) 0.2131(4) 0.2060(4) 0.0164(12) Uani 1.0 2 d .
C43 C 0.9458(5) 0.1946(4) 0.1128(5) 0.0200(13) Uani 1.0 2 d .
C44 C 1.0234(6) 0.2344(5) 0.0454(5) 0.0273(15) Uani 1.0 2 d .
C45 C 1.0566(6) 0.1885(5) -0.0317(5) 0.0338(17) Uani 1.0 2 d .
C46 C 1.0003(6) 0.1202(5) -0.0121(5) 0.0270(15) Uani 1.0 2 d .
C47 C 0.9321(6) 0.1226(5) 0.0757(5) 0.0243(14) Uani 1.0 2 d .
C48 C 1.1166(7) 0.0418(8) 0.1773(6) 0.054(3) Uani 1.0 2 d .
C49 C 1.1927(8) 0.0837(7) 0.1135(8) 0.059(3) Uani 1.0 2 d .
C50 C 1.2328(6) 0.0347(7) 0.0372(7) 0.052(3) Uani 1.0 2 d .
C51 C 1.1816(6) -0.0370(5) 0.0552(6) 0.0328(17) Uani 1.0 2 d .
C52 C 1.1106(6) -0.0309(6) 0.1410(6) 0.0387(19) Uani 1.0 2 d .
C53 C 0.6773(5) 0.4585(4) 0.3704(4) 0.0144(12) Uani 1.0 2 d .
C54 C 0.5938(5) 0.5197(4) 0.3393(5) 0.0201(13) Uani 1.0 2 d .
C55 C 0.9919(5) 0.1417(4) 0.3959(4) 0.0161(12) Uani 1.0 2 d .
C56 C 1.0887(5) 0.0759(4) 0.4058(5) 0.0217(14) Uani 1.0 2 d .
C57 C 0.5709(5) 0.2900(4) 0.4625(4) 0.0143(12) Uani 1.0 2 d .
C58 C 0.4689(5) 0.3344(4) 0.4543(4) 0.0170(12) Uani 1.0 2 d .
C59 C 0.8940(5) 0.2343(4) 0.5783(4) 0.0152(12) Uani 1.0 2 d .
C60 C 0.9772(5) 0.1919(5) 0.6143(5) 0.0241(14) Uani 1.0 2 d .
C61 C 0.6289(6) 0.1687(6) 0.2456(5) 0.0307(16) Uani 1.0 2 d .
H1 H 0.9486 0.5502 0.3483 0.0223 Uiso 1.0 2 calc R
H3 H 0.8179 0.4985 0.6139 0.0391 Uiso 1.0 2 calc R
H4 H 0.7679 0.6223 0.6991 0.0463 Uiso 1.0 2 calc R
H6 H 0.7708 0.8061 0.4867 0.0318 Uiso 1.0 2 calc R
H7 H 0.8174 0.6822 0.4020 0.0255 Uiso 1.0 2 calc R
H8A H 0.7500 0.7550 0.7561 0.0697 Uiso 1.0 2 calc R
H8B H 0.6358 0.7678 0.7614 0.0697 Uiso 1.0 2 calc R
H8C H 0.6732 0.8581 0.7600 0.0697 Uiso 1.0 2 calc R
H10 H 0.9347 0.5829 0.1994 0.0251 Uiso 1.0 2 calc R
H11 H 1.0396 0.5994 0.0533 0.0318 Uiso 1.0 2 calc R
H13 H 1.2108 0.3319 0.0755 0.0394 Uiso 1.0 2 calc R
H14 H 1.1068 0.3156 0.2223 0.0359 Uiso 1.0 2 calc R
H15A H 1.1827 0.6072 -0.0700 0.0517 Uiso 1.0 2 calc R
H15B H 1.1144 0.5606 -0.0949 0.0517 Uiso 1.0 2 calc R
H15C H 1.2348 0.5441 -0.1513 0.0517 Uiso 1.0 2 calc R
H16 H 0.6626 -0.0125 0.5656 0.0158 Uiso 1.0 2 calc R
H18 H 0.8721 -0.0051 0.3126 0.0207 Uiso 1.0 2 calc R
H19 H 0.8845 -0.1189 0.2296 0.0287 Uiso 1.0 2 calc R
H21 H 0.6047 -0.1514 0.3919 0.0395 Uiso 1.0 2 calc R
H22 H 0.5863 -0.0323 0.4743 0.0285 Uiso 1.0 2 calc R
H23A H 0.6267 -0.2341 0.2832 0.0704 Uiso 1.0 2 calc R
H23B H 0.6924 -0.3078 0.3354 0.0704 Uiso 1.0 2 calc R
H23C H 0.7181 -0.3196 0.2354 0.0704 Uiso 1.0 2 calc R
H25 H 0.7417 0.0936 0.7219 0.0270 Uiso 1.0 2 calc R
H26 H 0.6484 0.1021 0.8732 0.0402 Uiso 1.0 2 calc R
H28 H 0.4003 0.0737 0.8398 0.0565 Uiso 1.0 2 calc R
H29 H 0.4947 0.0613 0.6916 0.0426 Uiso 1.0 2 calc R
H30A H 0.5065 0.1892 0.9929 0.0454 Uiso 1.0 2 calc R
H30B H 0.5488 0.0796 1.0183 0.0454 Uiso 1.0 2 calc R
H30C H 0.4349 0.1350 1.0745 0.0454 Uiso 1.0 2 calc R
H33 H 0.5111 0.2930 0.8520 0.0244 Uiso 1.0 2 calc R
H34 H 0.4408 0.3955 0.9826 0.0304 Uiso 1.0 2 calc R
H35 H 0.4888 0.5556 0.9248 0.0307 Uiso 1.0 2 calc R
H36 H 0.5892 0.5547 0.7570 0.0250 Uiso 1.0 2 calc R
H37 H 0.8258 0.3502 0.7267 0.0358 Uiso 1.0 2 calc R
H38 H 0.7569 0.2125 0.8314 0.0416 Uiso 1.0 2 calc R
H39 H 0.6782 0.2617 0.9907 0.0401 Uiso 1.0 2 calc R
H40 H 0.6977 0.4305 0.9836 0.0337 Uiso 1.0 2 calc R
H41 H 0.7884 0.4843 0.8212 0.0343 Uiso 1.0 2 calc R
H44 H 1.0498 0.2858 0.0514 0.0328 Uiso 1.0 2 calc R
H45 H 1.1111 0.2012 -0.0890 0.0405 Uiso 1.0 2 calc R
H46 H 1.0092 0.0757 -0.0535 0.0324 Uiso 1.0 2 calc R
H47 H 0.8832 0.0819 0.1067 0.0292 Uiso 1.0 2 calc R
H48 H 1.0748 0.0608 0.2381 0.0644 Uiso 1.0 2 calc R
H49 H 1.2149 0.1374 0.1208 0.0706 Uiso 1.0 2 calc R
H50 H 1.2880 0.0484 -0.0191 0.0624 Uiso 1.0 2 calc R
H51 H 1.1933 -0.0830 0.0140 0.0393 Uiso 1.0 2 calc R
H52 H 1.0622 -0.0722 0.1715 0.0464 Uiso 1.0 2 calc R
H54A H 0.5701 0.4805 0.3153 0.0241 Uiso 1.0 2 calc R
H54B H 0.6207 0.5674 0.2938 0.0241 Uiso 1.0 2 calc R
H54C H 0.5362 0.5510 0.3884 0.0241 Uiso 1.0 2 calc R
H56A H 1.1211 0.0310 0.3609 0.0261 Uiso 1.0 2 calc R
H56B H 1.0714 0.0413 0.4638 0.0261 Uiso 1.0 2 calc R
H56C H 1.1365 0.1127 0.3992 0.0261 Uiso 1.0 2 calc R
H58A H 0.4448 0.3998 0.4698 0.0203 Uiso 1.0 2 calc R
H58B H 0.4193 0.2989 0.4939 0.0203 Uiso 1.0 2 calc R
H58C H 0.4755 0.3337 0.3940 0.0203 Uiso 1.0 2 calc R
H60A H 0.9626 0.2245 0.6649 0.0289 Uiso 1.0 2 calc R
H60B H 1.0433 0.1985 0.5692 0.0289 Uiso 1.0 2 calc R
H60C H 0.9804 0.1248 0.6322 0.0289 Uiso 1.0 2 calc R
H61 H 0.6827 0.1541 0.2715 0.0368 Uiso 1.0 2 calc R

loop_
_atom_site_aniso_label
_atom_site_aniso_U_11
_atom_site_aniso_U_22
_atom_site_aniso_U_33
_atom_site_aniso_U_12
_atom_site_aniso_U_13
_atom_site_aniso_U_23
Pt1 0.01411(10) 0.00825(9) 0.01392(12) -0.00181(7) -0.00671(9) -0.00050(8)
Pt2 0.01146(10) 0.00874(10) 0.01362(12) -0.00212(7) -0.00221(9) -0.00032(8)
Pt3 0.00940(9) 0.00818(9) 0.01083(11) -0.00097(7) -0.00194(8) -0.00167(7)
Pt4 0.01077(10) 0.00842(10) 0.01048(11) -0.00107(7) -0.00324(8) -0.00117(8)
Fe1 0.0221(5) 0.0208(5) 0.0164(5) 0.0006(4) -0.0105(4) -0.0067(4)
Fe2 0.0204(5) 0.0242(5) 0.0199(5) -0.0038(4) 0.0030(4) -0.0101(4)
Cl1 0.0469(13) 0.0593(14) 0.0488(15) -0.0077(11) 0.0037(11) -0.0330(12)
Cl2 0.0298(10) 0.0602(13) 0.0471(13) -0.0167(9) -0.0024(9) -0.0238(11)
Cl3 0.0834(18) 0.0352(11) 0.0372(13) 0.0021(11) -0.0285(13) 0.0042(9)
O1 0.023(3) 0.018(2) 0.006(2) -0.0033(17) -0.0029(18) -0.0012(16)
O2 0.026(3) 0.014(2) 0.016(3) -0.0014(17) -0.0094(19) -0.0059(17)
O3 0.024(3) 0.020(3) 0.017(3) -0.0082(18) 0.0026(19) -0.0062(18)
O4 0.017(2) 0.0109(18) 0.013(3) -0.0021(15) -0.0017(17) -0.0031(16)
O5 0.033(3) 0.027(3) 0.045(4) -0.013(3) -0.008(3) -0.016(3)
O6 0.036(3) 0.045(4) 0.026(3) -0.017(3) -0.001(3) -0.007(3)
O7 0.070(4) 0.044(4) 0.030(4) -0.035(3) -0.010(3) -0.017(3)
O8 0.042(4) 0.083(5) 0.027(4) -0.028(4) -0.004(3) -0.008(3)
O9 0.016(2) 0.0145(19) 0.013(3) -0.0017(16) -0.0052(17) -0.0019(16)
O10 0.018(2) 0.0117(19) 0.014(3) -0.0041(16) -0.0045(18) 0.0010(16)
O11 0.014(2) 0.0112(19) 0.026(3) -0.0040(16) -0.0050(19) -0.0004(17)
O12 0.0102(19) 0.0104(18) 0.020(3) 0.0002(15) -0.0048(17) -0.0016(16)
O13 0.0115(19) 0.0138(19) 0.015(3) -0.0043(15) -0.0029(17) -0.0005(16)
O14 0.0124(19) 0.020(2) 0.012(3) -0.0040(16) -0.0051(17) -0.0037(16)
O15 0.0135(19) 0.0155(19) 0.015(3) -0.0049(15) -0.0066(17) 0.0012(16)
O16 0.018(2) 0.017(2) 0.018(3) -0.0046(16) -0.0081(19) -0.0001(17)
N1 0.025(3) 0.009(3) 0.029(4) -0.009(2) -0.013(3) 0.001(2)
N2 0.014(3) 0.011(3) 0.024(3) -0.0060(19) -0.003(3) 0.007(2)
N3 0.013(3) 0.008(3) 0.026(3) -0.0036(18) -0.007(3) -0.004(2)
N4 0.013(3) 0.014(3) 0.014(3) -0.0044(18) -0.006(2) 0.0012(19)
C1 0.018(3) 0.012(3) 0.029(4) -0.006(3) -0.013(3) 0.003(3)
C2 0.021(3) 0.016(3) 0.024(4) -0.010(3) -0.010(3) -0.000(3)
C3 0.057(5) 0.017(3) 0.041(5) -0.015(3) -0.034(5) 0.006(3)
C4 0.065(6) 0.025(4) 0.049(6) -0.015(4) -0.042(5) -0.003(4)
C5 0.028(4) 0.025(4) 0.034(5) -0.014(3) -0.013(4) -0.002(3)
C6 0.025(4) 0.015(3) 0.035(5) -0.004(3) -0.008(3) -0.003(3)
C7 0.022(3) 0.019(3) 0.016(4) -0.007(3) -0.001(3) 0.002(3)
C8 0.089(8) 0.053(6) 0.049(7) -0.010(6) -0.042(6) -0.019(5)
C9 0.017(3) 0.020(3) 0.030(4) -0.010(3) -0.005(3) 0.002(3)
C10 0.015(3) 0.024(3) 0.022(4) -0.007(3) -0.004(3) -0.001(3)
C11 0.027(4) 0.028(4) 0.026(4) -0.013(3) -0.012(3) 0.007(3)
C12 0.022(4) 0.038(4) 0.027(4) -0.018(3) -0.003(3) -0.006(3)
C13 0.022(4) 0.021(4) 0.040(5) -0.007(3) 0.008(4) -0.010(3)
C14 0.023(4) 0.015(3) 0.042(5) -0.006(3) -0.004(4) 0.001(3)
C15 0.043(5) 0.068(6) 0.022(5) -0.029(5) -0.006(4) -0.001(4)
C16 0.011(3) 0.009(3) 0.017(4) -0.003(2) -0.003(3) 0.002(2)
C17 0.016(3) 0.014(3) 0.017(4) -0.006(3) -0.006(3) 0.001(3)
C18 0.020(3) 0.011(3) 0.022(4) -0.005(3) -0.007(3) -0.002(3)
C19 0.035(4) 0.018(3) 0.019(4) -0.010(3) -0.008(3) -0.002(3)
C20 0.044(5) 0.027(4) 0.028(4) -0.019(3) -0.019(4) -0.002(3)
C21 0.040(5) 0.042(5) 0.034(5) -0.026(4) -0.019(4) -0.005(4)
C22 0.023(4) 0.023(4) 0.029(4) -0.009(3) -0.010(3) -0.006(3)
C23 0.060(7) 0.056(6) 0.076(8) -0.029(5) -0.020(6) -0.031(6)
C24 0.028(4) 0.028(4) 0.016(4) -0.013(3) -0.012(3) 0.004(3)
C25 0.020(3) 0.032(4) 0.018(4) -0.012(3) -0.008(3) 0.003(3)
C26 0.044(5) 0.049(5) 0.022(4) -0.027(4) -0.017(4) 0.001(4)
C27 0.041(5) 0.046(5) 0.023(4) -0.023(4) -0.008(4) -0.004(4)
C28 0.039(5) 0.072(7) 0.039(6) -0.033(5) -0.011(4) -0.001(5)
C29 0.038(5) 0.056(5) 0.021(4) -0.025(4) -0.012(4) 0.001(4)
C30 0.035(5) 0.043(5) 0.032(5) -0.011(4) -0.005(4) -0.011(4)
C31 0.016(3) 0.016(3) 0.018(4) 0.000(3) -0.012(3) -0.005(3)
C32 0.020(3) 0.019(3) 0.021(4) 0.001(3) -0.015(3) -0.005(3)
C33 0.016(3) 0.032(4) 0.013(4) -0.007(3) -0.004(3) -0.002(3)
C34 0.023(4) 0.035(4) 0.017(4) -0.003(3) -0.008(3) -0.007(3)
C35 0.027(4) 0.028(4) 0.021(4) 0.002(3) -0.011(3) -0.013(3)
C36 0.026(4) 0.014(3) 0.022(4) 0.005(3) -0.012(3) -0.008(3)
C37 0.020(4) 0.041(4) 0.028(4) 0.006(3) -0.015(3) -0.009(3)
C38 0.034(4) 0.027(4) 0.048(5) 0.007(3) -0.027(4) -0.011(4)
C39 0.033(4) 0.040(4) 0.032(5) -0.011(4) -0.023(4) 0.013(4)
C40 0.027(4) 0.041(4) 0.021(4) -0.003(3) -0.014(3) -0.011(3)
C41 0.024(4) 0.030(4) 0.035(5) -0.003(3) -0.016(4) -0.005(3)
C42 0.016(3) 0.010(3) 0.018(4) 0.000(2) -0.004(3) -0.001(3)
C43 0.022(3) 0.013(3) 0.016(4) -0.002(3) -0.000(3) 0.000(3)
C44 0.037(4) 0.025(4) 0.015(4) -0.016(3) 0.004(3) -0.006(3)
C45 0.040(5) 0.030(4) 0.018(4) -0.012(4) 0.008(4) -0.008(3)
C46 0.036(4) 0.019(3) 0.021(4) -0.006(3) -0.003(3) -0.008(3)
C47 0.026(4) 0.019(3) 0.023(4) -0.002(3) -0.005(3) -0.007(3)
C48 0.036(5) 0.081(7) 0.036(6) 0.027(5) -0.023(5) -0.036(5)
C49 0.038(5) 0.052(6) 0.101(10) 0.002(5) -0.036(6) -0.037(6)
C50 0.017(4) 0.051(6) 0.067(7) -0.001(4) 0.003(4) -0.011(5)
C51 0.022(4) 0.030(4) 0.036(5) 0.004(3) -0.005(4) -0.011(4)
C52 0.024(4) 0.044(5) 0.036(5) 0.004(4) -0.010(4) 0.002(4)
C53 0.014(3) 0.009(3) 0.019(4) -0.003(2) -0.004(3) -0.002(3)
C54 0.023(3) 0.013(3) 0.024(4) 0.003(3) -0.013(3) -0.004(3)
C55 0.015(3) 0.014(3) 0.014(3) -0.000(3) -0.002(3) -0.003(3)
C56 0.014(3) 0.014(3) 0.034(4) 0.003(3) -0.010(3) -0.003(3)
C57 0.012(3) 0.008(3) 0.020(4) -0.003(2) -0.003(3) -0.003(3)
C58 0.012(3) 0.019(3) 0.017(4) 0.004(3) -0.008(3) -0.003(3)
C59 0.014(3) 0.020(3) 0.009(3) -0.001(3) -0.002(3) -0.004(3)
C60 0.020(4) 0.022(3) 0.033(4) -0.004(3) -0.015(3) 0.002(3)
C61 0.024(4) 0.037(4) 0.029(5) -0.002(3) -0.010(4) -0.006(3)

loop_
_atom_type_symbol
_atom_type_description
_atom_type_scat_dispersion_real
_atom_type_scat_dispersion_imag
_atom_type_scat_source
C C 0.0033 0.0016
;
International Tables for Crystallography
(1992, Vol. C, Tables 4.2.6.8 and 6.1.1.4)
;
H H 0.0000 0.0000
;
International Tables for Crystallography
(1992, Vol. C, Table 6.1.1.4)
;
Cl Cl 0.1484 0.1585
;
International Tables for Crystallography
(1992, Vol. C, Tables 4.2.6.8 and 6.1.1.4)
;
Fe Fe 0.3463 0.8444
;
International Tables for Crystallography
(1992, Vol. C, Tables 4.2.6.8 and 6.1.1.4)
;
N N 0.0061 0.0033
;
International Tables for Crystallography
(1992, Vol. C, Tables 4.2.6.8 and 6.1.1.4)
;
O O 0.0106 0.0060
;
International Tables for Crystallography
(1992, Vol. C, Tables 4.2.6.8 and 6.1.1.4)
;
Pt Pt -1.7033 8.3905
;
International Tables for Crystallography
(1992, Vol. C, Tables 4.2.6.8 and 6.1.1.4)
;

loop_
_geom_angle_atom_site_label_1
_geom_angle_atom_site_label_2
_geom_angle_atom_site_label_3
_geom_angle
_geom_angle_publ_flag
Pt2 Pt1 Pt4 88.095(11) yes
Pt2 Pt1 O2 171.35(16) yes
Pt2 Pt1 O9 85.59(12) yes
Pt2 Pt1 O16 98.04(12) yes
Pt2 Pt1 N1 87.54(15) yes
Pt4 Pt1 O2 87.07(13) yes
Pt4 Pt1 O9 96.24(13) yes
Pt4 Pt1 O16 85.63(13) yes
Pt4 Pt1 N1 170.85(13) yes
O2 Pt1 O9 87.82(18) yes
O2 Pt1 O16 88.73(18) yes
O2 Pt1 N1 98.22(19) yes
O9 Pt1 O16 175.99(18) yes
O9 Pt1 N1 91.4(2) yes
O16 Pt1 N1 87.0(3) yes
Pt1 Pt2 Pt3 91.305(10) yes
Pt1 Pt2 O3 172.61(14) yes
Pt1 Pt2 O10 86.78(12) yes
Pt1 Pt2 O11 96.48(14) yes
Pt1 Pt2 N2 87.50(15) yes
Pt3 Pt2 O3 86.24(14) yes
Pt3 Pt2 O10 95.42(13) yes
Pt3 Pt2 O11 85.70(14) yes
Pt3 Pt2 N2 176.77(17) yes
O3 Pt2 O10 86.51(18) yes
O3 Pt2 O11 90.30(19) yes
O3 Pt2 N2 95.3(2) yes
O10 Pt2 O11 176.54(16) yes
O10 Pt2 N2 87.5(2) yes
O11 Pt2 N2 91.4(2) yes
Pt2 Pt3 Pt4 87.945(12) yes
Pt2 Pt3 O4 85.70(12) yes
Pt2 Pt3 O12 85.68(12) yes
Pt2 Pt3 O13 96.66(13) yes
Pt2 Pt3 N3 171.42(18) yes
Pt4 Pt3 O4 170.36(10) yes
Pt4 Pt3 O12 96.90(14) yes
Pt4 Pt3 O13 85.66(13) yes
Pt4 Pt3 N3 86.82(15) yes
O4 Pt3 O12 89.84(17) yes
O4 Pt3 O13 87.88(17) yes
O4 Pt3 N3 100.3(2) yes
O12 Pt3 O13 176.6(2) yes
O12 Pt3 N3 88.20(18) yes
O13 Pt3 N3 89.72(18) yes
Pt1 Pt4 Pt3 91.283(10) yes
Pt1 Pt4 O1 84.93(12) yes
Pt1 Pt4 O14 96.72(13) yes
Pt1 Pt4 O15 85.59(12) yes
Pt1 Pt4 N4 174.10(14) yes
Pt3 Pt4 O1 172.45(11) yes
Pt3 Pt4 O14 86.37(12) yes
Pt3 Pt4 O15 96.83(12) yes
Pt3 Pt4 N4 87.81(14) yes
O1 Pt4 O14 87.58(18) yes
O1 Pt4 O15 89.41(18) yes
O1 Pt4 N4 96.62(18) yes
O14 Pt4 O15 176.03(15) yes
O14 Pt4 N4 89.0(2) yes
O15 Pt4 N4 88.7(2) yes
C32 Fe1 C33 41.2(3) yes
C32 Fe1 C34 68.3(3) yes
C32 Fe1 C35 68.7(3) yes
C32 Fe1 C36 41.5(3) yes
C32 Fe1 C37 105.6(3) yes
C32 Fe1 C38 114.2(4) yes
C32 Fe1 C39 148.2(4) yes
C32 Fe1 C40 168.2(3) yes
C32 Fe1 C41 128.8(3) yes
C33 Fe1 C34 40.5(3) yes
C33 Fe1 C35 68.8(3) yes
C33 Fe1 C36 69.6(3) yes
C33 Fe1 C37 128.8(4) yes
C33 Fe1 C38 107.5(4) yes
C33 Fe1 C39 117.0(4) yes
C33 Fe1 C40 150.4(3) yes
C33 Fe1 C41 167.6(3) yes
C34 Fe1 C35 40.5(3) yes
C34 Fe1 C36 68.3(3) yes
C34 Fe1 C37 168.6(4) yes
C34 Fe1 C38 131.8(3) yes
C34 Fe1 C39 111.4(3) yes
C34 Fe1 C40 119.6(3) yes
C34 Fe1 C41 150.8(4) yes
C35 Fe1 C36 40.5(3) yes
C35 Fe1 C37 147.8(3) yes
C35 Fe1 C38 171.3(3) yes
C35 Fe1 C39 132.9(3) yes
C35 Fe1 C40 110.9(4) yes
C35 Fe1 C41 117.4(4) yes
C36 Fe1 C37 114.0(3) yes
C36 Fe1 C38 146.7(3) yes
C36 Fe1 C39 170.1(4) yes
C36 Fe1 C40 130.6(4) yes
C36 Fe1 C41 107.5(3) yes
C37 Fe1 C38 40.7(3) yes
C37 Fe1 C39 68.4(3) yes
C37 Fe1 C40 68.1(4) yes
C37 Fe1 C41 40.4(4) yes
C38 Fe1 C39 40.8(4) yes
C38 Fe1 C40 68.1(4) yes
C38 Fe1 C41 67.9(4) yes
C39 Fe1 C40 40.3(4) yes
C39 Fe1 C41 67.7(4) yes
C40 Fe1 C41 40.2(3) yes
C43 Fe2 C44 41.3(3) yes
C43 Fe2 C45 68.9(3) yes
C43 Fe2 C46 68.7(3) yes
C43 Fe2 C47 41.7(4) yes
C43 Fe2 C48 105.3(4) yes
C43 Fe2 C49 119.4(4) yes
C43 Fe2 C50 156.4(4) yes
C43 Fe2 C51 160.1(3) yes
C43 Fe2 C52 123.0(3) yes
C44 Fe2 C45 40.7(3) yes
C44 Fe2 C46 68.2(4) yes
C44 Fe2 C47 69.2(4) yes
C44 Fe2 C48 121.5(4) yes
C44 Fe2 C49 105.2(4) yes
C44 Fe2 C50 121.4(4) yes
C44 Fe2 C51 158.4(3) yes
C44 Fe2 C52 158.5(4) yes
C45 Fe2 C46 40.3(4) yes
C45 Fe2 C47 68.3(3) yes
C45 Fe2 C48 158.5(5) yes
C45 Fe2 C49 122.9(4) yes
C45 Fe2 C50 108.4(4) yes
C45 Fe2 C51 124.3(3) yes
C45 Fe2 C52 160.1(4) yes
C46 Fe2 C47 40.2(3) yes
C46 Fe2 C48 158.7(4) yes
C46 Fe2 C49 160.3(4) yes
C46 Fe2 C50 125.4(4) yes
C46 Fe2 C51 110.6(4) yes
C46 Fe2 C52 125.0(4) yes
C47 Fe2 C48 121.9(4) yes
C47 Fe2 C49 156.8(4) yes
C47 Fe2 C50 161.0(5) yes
C47 Fe2 C51 124.8(4) yes
C47 Fe2 C52 108.9(4) yes
C48 Fe2 C49 40.6(4) yes
C48 Fe2 C50 68.2(4) yes
C48 Fe2 C51 67.8(4) yes
C48 Fe2 C52 40.0(5) yes
C49 Fe2 C50 40.9(5) yes
C49 Fe2 C51 68.3(4) yes
C49 Fe2 C52 67.7(5) yes
C50 Fe2 C51 40.4(4) yes
C50 Fe2 C52 67.4(4) yes
C51 Fe2 C52 39.9(3) yes
Pt4 O1 C31 121.0(4) yes
Pt1 O2 C31 118.1(4) yes
Pt2 O3 C42 120.9(4) yes
Pt3 O4 C42 118.8(5) yes
C5 O5 C8 118.5(6) yes
C12 O6 C15 118.1(6) yes
C20 O7 C23 117.8(7) yes
C27 O8 C30 117.7(8) yes
Pt1 O9 C53 120.6(4) yes
Pt2 O10 C53 120.1(5) yes
Pt2 O11 C55 120.6(5) yes
Pt3 O12 C55 121.0(4) yes
Pt3 O13 C57 120.7(5) yes
Pt4 O14 C57 121.1(4) yes
Pt4 O15 C59 120.5(4) yes
Pt1 O16 C59 120.9(5) yes
Pt1 N1 C1 119.7(5) yes
Pt1 N1 C2 122.2(4) yes
C1 N1 C2 118.1(6) yes
Pt2 N2 C1 120.6(4) yes
Pt2 N2 C9 118.5(5) yes
C1 N2 C9 119.5(6) yes
Pt3 N3 C16 119.3(5) yes
Pt3 N3 C17 123.1(4) yes
C16 N3 C17 117.3(5) yes
Pt4 N4 C16 121.0(4) yes
Pt4 N4 C24 116.5(5) yes
C16 N4 C24 121.7(6) yes
N1 C1 N2 124.3(7) yes
N1 C2 C3 121.7(6) yes
N1 C2 C7 121.7(7) yes
C3 C2 C7 116.4(7) yes
C2 C3 C4 123.0(7) yes
C3 C4 C5 119.0(9) yes
O5 C5 C4 124.9(8) yes
O5 C5 C6 115.6(6) yes
C4 C5 C6 119.4(8) yes
C5 C6 C7 121.2(6) yes
C2 C7 C6 120.9(7) yes
N2 C9 C10 122.5(5) yes
N2 C9 C14 118.9(6) yes
C10 C9 C14 118.6(6) yes
C9 C10 C11 120.8(6) yes
C10 C11 C12 121.0(6) yes
O6 C12 C11 125.5(7) yes
O6 C12 C13 116.5(6) yes
C11 C12 C13 118.0(6) yes
C12 C13 C14 121.2(6) yes
C9 C14 C13 120.3(6) yes
N3 C16 N4 123.9(6) yes
N3 C17 C18 119.8(6) yes
N3 C17 C22 122.4(5) yes
C18 C17 C22 117.8(7) yes
C17 C18 C19 120.3(7) yes
C18 C19 C20 120.8(6) yes
O7 C20 C19 114.4(6) yes
O7 C20 C21 125.8(9) yes
C19 C20 C21 119.8(9) yes
C20 C21 C22 120.5(9) yes
C17 C22 C21 120.6(6) yes
N4 C24 C25 119.3(7) yes
N4 C24 C29 121.1(8) yes
C25 C24 C29 118.6(7) yes
C24 C25 C26 121.4(7) yes
C25 C26 C27 119.4(10) yes
O8 C27 C26 124.9(10) yes
O8 C27 C28 115.7(8) yes
C26 C27 C28 119.3(8) yes
C27 C28 C29 120.6(9) yes
C24 C29 C28 120.6(10) yes
O1 C31 O2 127.0(6) yes
O1 C31 C32 116.7(5) yes
O2 C31 C32 116.2(6) yes
Fe1 C32 C31 120.5(5) yes
Fe1 C32 C33 70.5(5) yes
Fe1 C32 C36 70.0(5) yes
C31 C32 C33 125.1(6) yes
C31 C32 C36 125.9(6) yes
C33 C32 C36 108.7(6) yes
Fe1 C33 C32 68.3(5) yes
Fe1 C33 C34 70.4(5) yes
C32 C33 C34 106.8(7) yes
Fe1 C34 C33 69.2(4) yes
Fe1 C34 C35 69.5(4) yes
C33 C34 C35 109.1(6) yes
Fe1 C35 C34 70.0(4) yes
Fe1 C35 C36 69.0(4) yes
C34 C35 C36 108.1(7) yes
Fe1 C36 C32 68.5(4) yes
Fe1 C36 C35 70.5(4) yes
C32 C36 C35 107.3(6) yes
Fe1 C37 C38 69.3(4) yes
Fe1 C37 C41 70.1(4) yes
C38 C37 C41 107.4(7) yes
Fe1 C38 C37 70.1(4) yes
Fe1 C38 C39 70.3(4) yes
C37 C38 C39 108.2(8) yes
Fe1 C39 C38 68.9(5) yes
Fe1 C39 C40 70.2(5) yes
C38 C39 C40 107.7(7) yes
Fe1 C40 C39 69.5(6) yes
Fe1 C40 C41 69.5(6) yes
C39 C40 C41 107.7(7) yes
Fe1 C41 C37 69.5(5) yes
Fe1 C41 C40 70.3(5) yes
C37 C41 C40 108.9(7) yes
O3 C42 O4 126.7(7) yes
O3 C42 C43 114.3(6) yes
O4 C42 C43 119.1(7) yes
Fe2 C43 C42 118.4(5) yes
Fe2 C43 C44 69.5(4) yes
Fe2 C43 C47 69.7(4) yes
C42 C43 C44 125.7(8) yes
C42 C43 C47 126.5(6) yes
C44 C43 C47 107.1(6) yes
Fe2 C44 C43 69.2(4) yes
Fe2 C44 C45 70.8(4) yes
C43 C44 C45 108.4(8) yes
Fe2 C45 C44 68.5(5) yes
Fe2 C45 C46 69.7(5) yes
C44 C45 C46 107.6(6) yes
Fe2 C46 C45 70.1(6) yes
Fe2 C46 C47 69.4(5) yes
C45 C46 C47 109.3(8) yes
Fe2 C47 C43 68.6(5) yes
Fe2 C47 C46 70.5(5) yes
C43 C47 C46 107.6(7) yes
Fe2 C48 C49 69.7(7) yes
Fe2 C48 C52 70.1(6) yes
C49 C48 C52 107.9(9) yes
Fe2 C49 C48 69.7(7) yes
Fe2 C49 C50 69.8(8) yes
C48 C49 C50 107.3(11) yes
Fe2 C50 C49 69.3(6) yes
Fe2 C50 C51 70.6(5) yes
C49 C50 C51 108.1(8) yes
Fe2 C51 C50 69.0(5) yes
Fe2 C51 C52 69.1(4) yes
C50 C51 C52 107.0(9) yes
Fe2 C52 C48 69.9(6) yes
Fe2 C52 C51 71.0(5) yes
C48 C52 C51 109.8(8) yes
O9 C53 O10 125.8(6) yes
O9 C53 C54 117.2(5) yes
O10 C53 C54 117.0(6) yes
O11 C55 O12 125.1(6) yes
O11 C55 C56 117.6(7) yes
O12 C55 C56 117.3(5) yes
O13 C57 O14 124.7(6) yes
O13 C57 C58 117.4(7) yes
O14 C57 C58 117.9(5) yes
O15 C59 O16 125.2(7) yes
O15 C59 C60 117.1(5) yes
O16 C59 C60 117.7(7) yes
Cl1 C61 Cl2 108.9(5) yes
Cl1 C61 Cl3 111.1(5) yes
Cl2 C61 Cl3 111.7(4) yes
N1 C1 H1 117.835 no
N2 C1 H1 117.840 no
C2 C3 H3 118.496 no
C4 C3 H3 118.484 no
C3 C4 H4 120.507 no
C5 C4 H4 120.499 no
C5 C6 H6 119.402 no
C7 C6 H6 119.426 no
C2 C7 H7 119.543 no
C6 C7 H7 119.533 no
O5 C8 H8A 109.471 no
O5 C8 H8B 109.486 no
O5 C8 H8C 109.473 no
H8A C8 H8B 109.467 no
H8A C8 H8C 109.462 no
H8B C8 H8C 109.468 no
C9 C10 H10 119.576 no
C11 C10 H10 119.578 no
C10 C11 H11 119.513 no
C12 C11 H11 119.516 no
C12 C13 H13 119.393 no
C14 C13 H13 119.395 no
C9 C14 H14 119.831 no
C13 C14 H14 119.833 no
O6 C15 H15A 109.480 no
O6 C15 H15B 109.470 no
O6 C15 H15C 109.476 no
H15A C15 H15B 109.469 no
H15A C15 H15C 109.471 no
H15B C15 H15C 109.461 no
N3 C16 H16 118.066 no
N4 C16 H16 118.064 no
C17 C18 H18 119.827 no
C19 C18 H18 119.835 no
C18 C19 H19 119.581 no
C20 C19 H19 119.591 no
C20 C21 H21 119.736 no
C22 C21 H21 119.727 no
C17 C22 H22 119.677 no
C21 C22 H22 119.684 no
O7 C23 H23A 109.470 no
O7 C23 H23B 109.476 no
O7 C23 H23C 109.478 no
H23A C23 H23B 109.465 no
H23A C23 H23C 109.472 no
H23B C23 H23C 109.467 no
C24 C25 H25 119.305 no
C26 C25 H25 119.330 no
C25 C26 H26 120.315 no
C27 C26 H26 120.317 no
C27 C28 H28 119.697 no
C29 C28 H28 119.709 no
C24 C29 H29 119.729 no
C28 C29 H29 119.712 no
O8 C30 H30A 109.475 no
O8 C30 H30B 109.476 no
O8 C30 H30C 109.478 no
H30A C30 H30B 109.462 no
H30A C30 H30C 109.465 no
H30B C30 H30C 109.471 no
Fe1 C33 H33 126.627 no
C32 C33 H33 126.619 no
C34 C33 H33 126.625 no
Fe1 C34 H34 125.444 no
C33 C34 H34 125.444 no
C35 C34 H34 125.442 no
Fe1 C35 H35 125.921 no
C34 C35 H35 125.925 no
C36 C35 H35 125.923 no
Fe1 C36 H36 126.335 no
C32 C36 H36 126.339 no
C35 C36 H36 126.323 no
Fe1 C37 H37 126.284 no
C38 C37 H37 126.280 no
C41 C37 H37 126.291 no
Fe1 C38 H38 125.877 no
C37 C38 H38 125.880 no
C39 C38 H38 125.875 no
Fe1 C39 H39 126.144 no
C38 C39 H39 126.140 no
C40 C39 H39 126.143 no
Fe1 C40 H40 126.122 no
C39 C40 H40 126.129 no
C41 C40 H40 126.134 no
Fe1 C41 H41 125.551 no
C37 C41 H41 125.559 no
C40 C41 H41 125.558 no
Fe2 C44 H44 125.800 no
C43 C44 H44 125.801 no
C45 C44 H44 125.791 no
Fe2 C45 H45 126.171 no
C44 C45 H45 126.176 no
C46 C45 H45 126.181 no
Fe2 C46 H46 125.326 no
C45 C46 H46 125.339 no
C47 C46 H46 125.324 no
Fe2 C47 H47 126.228 no
C43 C47 H47 126.222 no
C46 C47 H47 126.222 no
Fe2 C48 H48 126.066 no
C49 C48 H48 126.067 no
C52 C48 H48 126.057 no
Fe2 C49 H49 126.352 no
C48 C49 H49 126.351 no
C50 C49 H49 126.354 no
Fe2 C50 H50 125.953 no
C49 C50 H50 125.960 no
C51 C50 H50 125.951 no
Fe2 C51 H51 126.522 no
C50 C51 H51 126.525 no
C52 C51 H51 126.515 no
Fe2 C52 H52 125.106 no
C48 C52 H52 125.105 no
C51 C52 H52 125.106 no
C53 C54 H54A 109.473 no
C53 C54 H54B 109.469 no
C53 C54 H54C 109.473 no
H54A C54 H54B 109.469 no
H54A C54 H54C 109.472 no
H54B C54 H54C 109.472 no
C55 C56 H56A 109.468 no
C55 C56 H56B 109.470 no
C55 C56 H56C 109.479 no
H56A C56 H56B 109.464 no
H56A C56 H56C 109.475 no
H56B C56 H56C 109.472 no
C57 C58 H58A 109.477 no
C57 C58 H58B 109.473 no
C57 C58 H58C 109.473 no
H58A C58 H58B 109.465 no
H58A C58 H58C 109.474 no
H58B C58 H58C 109.465 no
C59 C60 H60A 109.473 no
C59 C60 H60B 109.474 no
C59 C60 H60C 109.477 no
H60A C60 H60B 109.458 no
H60A C60 H60C 109.473 no
H60B C60 H60C 109.473 no
Cl1 C61 H61 108.348 no
Cl2 C61 H61 108.340 no
Cl3 C61 H61 108.352 no

loop_
_geom_bond_atom_site_label_1
_geom_bond_atom_site_label_2
_geom_bond_distance
_geom_bond_publ_flag
Pt1 Pt2 2.5115(4) yes
Pt1 Pt4 2.5402(4) yes
Pt1 O2 2.167(4) yes
Pt1 O9 2.025(5) yes
Pt1 O16 2.019(5) yes
Pt1 N1 2.169(6) yes
Pt2 Pt3 2.5431(4) yes
Pt2 O3 2.136(5) yes
Pt2 O10 2.015(5) yes
Pt2 O11 2.025(5) yes
Pt2 N2 2.140(6) yes
Pt3 Pt4 2.5155(4) yes
Pt3 O4 2.201(5) yes
Pt3 O12 2.020(4) yes
Pt3 O13 2.025(4) yes
Pt3 N3 2.193(5) yes
Pt4 O1 2.154(5) yes
Pt4 O14 2.012(5) yes
Pt4 O15 2.017(5) yes
Pt4 N4 2.139(5) yes
Fe1 C32 2.020(9) yes
Fe1 C33 2.050(9) yes
Fe1 C34 2.066(7) yes
Fe1 C35 2.060(6) yes
Fe1 C36 2.039(7) yes
Fe1 C37 2.051(7) yes
Fe1 C38 2.041(7) yes
Fe1 C39 2.060(9) yes
Fe1 C40 2.070(10) yes
Fe1 C41 2.059(9) yes
Fe2 C43 2.026(6) yes
Fe2 C44 2.030(7) yes
Fe2 C45 2.061(8) yes
Fe2 C46 2.056(10) yes
Fe2 C47 2.041(8) yes
Fe2 C48 2.029(11) yes
Fe2 C49 2.029(14) yes
Fe2 C50 2.035(8) yes
Fe2 C51 2.057(7) yes
Fe2 C52 2.032(8) yes
Cl1 C61 1.753(9) yes
Cl2 C61 1.783(7) yes
Cl3 C61 1.735(8) yes
O1 C31 1.270(8) yes
O2 C31 1.263(7) yes
O3 C42 1.277(10) yes
O4 C42 1.258(7) yes
O5 C5 1.385(10) yes
O5 C8 1.419(12) yes
O6 C12 1.365(8) yes
O6 C15 1.414(10) yes
O7 C20 1.389(11) yes
O7 C23 1.429(14) yes
O8 C27 1.396(9) yes
O8 C30 1.467(15) yes
O9 C53 1.272(9) yes
O10 C53 1.265(6) yes
O11 C55 1.277(7) yes
O12 C55 1.274(9) yes
O13 C57 1.281(7) yes
O14 C57 1.265(9) yes
O15 C59 1.277(9) yes
O16 C59 1.269(7) yes
N1 C1 1.307(8) yes
N1 C2 1.427(10) yes
N2 C1 1.327(10) yes
N2 C9 1.422(8) yes
N3 C16 1.322(8) yes
N3 C17 1.440(10) yes
N4 C16 1.320(10) yes
N4 C24 1.438(8) yes
C2 C3 1.403(12) yes
C2 C7 1.396(9) yes
C3 C4 1.383(13) yes
C4 C5 1.387(10) yes
C5 C6 1.380(12) yes
C6 C7 1.388(11) yes
C9 C10 1.402(9) yes
C9 C14 1.393(8) yes
C10 C11 1.384(9) yes
C11 C12 1.391(9) yes
C12 C13 1.407(10) yes
C13 C14 1.387(10) yes
C17 C18 1.418(8) yes
C17 C22 1.402(11) yes
C18 C19 1.388(11) yes
C19 C20 1.396(13) yes
C20 C21 1.363(10) yes
C21 C22 1.413(13) yes
C24 C25 1.380(13) yes
C24 C29 1.414(12) yes
C25 C26 1.412(10) yes
C26 C27 1.394(13) yes
C27 C28 1.406(17) yes
C28 C29 1.379(12) yes
C31 C32 1.482(9) yes
C32 C33 1.434(9) yes
C32 C36 1.438(10) yes
C33 C34 1.423(11) yes
C34 C35 1.427(11) yes
C35 C36 1.420(9) yes
C37 C38 1.422(11) yes
C37 C41 1.419(13) yes
C38 C39 1.430(13) yes
C39 C40 1.422(12) yes
C40 C41 1.419(10) yes
C42 C43 1.478(10) yes
C43 C44 1.429(9) yes
C43 C47 1.446(12) yes
C44 C45 1.422(12) yes
C45 C46 1.417(13) yes
C46 C47 1.407(9) yes
C48 C49 1.408(14) yes
C48 C52 1.390(17) yes
C49 C50 1.421(17) yes
C50 C51 1.413(14) yes
C51 C52 1.396(10) yes
C53 C54 1.502(10) yes
C55 C56 1.513(9) yes
C57 C58 1.493(9) yes
C59 C60 1.495(11) yes
C1 H1 0.950 no
C3 H3 0.950 no
C4 H4 0.950 no
C6 H6 0.950 no
C7 H7 0.950 no
C8 H8A 0.980 no
C8 H8B 0.980 no
C8 H8C 0.980 no
C10 H10 0.950 no
C11 H11 0.950 no
C13 H13 0.950 no
C14 H14 0.950 no
C15 H15A 0.980 no
C15 H15B 0.980 no
C15 H15C 0.980 no
C16 H16 0.950 no
C18 H18 0.950 no
C19 H19 0.950 no
C21 H21 0.950 no
C22 H22 0.950 no
C23 H23A 0.980 no
C23 H23B 0.980 no
C23 H23C 0.980 no
C25 H25 0.950 no
C26 H26 0.950 no
C28 H28 0.950 no
C29 H29 0.950 no
C30 H30A 0.980 no
C30 H30B 0.980 no
C30 H30C 0.980 no
C33 H33 1.000 no
C34 H34 1.000 no
C35 H35 1.000 no
C36 H36 1.000 no
C37 H37 1.000 no
C38 H38 1.000 no
C39 H39 1.000 no
C40 H40 1.000 no
C41 H41 1.000 no
C44 H44 1.000 no
C45 H45 1.000 no
C46 H46 1.000 no
C47 H47 1.000 no
C48 H48 1.000 no
C49 H49 1.000 no
C50 H50 1.000 no
C51 H51 1.000 no
C52 H52 1.000 no
C54 H54A 0.980 no
C54 H54B 0.980 no
C54 H54C 0.980 no
C56 H56A 0.980 no
C56 H56B 0.980 no
C56 H56C 0.980 no
C58 H58A 0.980 no
C58 H58B 0.980 no
C58 H58C 0.980 no
C60 H60A 0.980 no
C60 H60B 0.980 no
C60 H60C 0.980 no
C61 H61 1.000 no

loop_
_geom_contact_atom_site_label_1
_geom_contact_atom_site_label_2
_geom_contact_distance
_geom_contact_publ_flag
_geom_contact_site_symmetry_2
Pt1 C3 3.541(10) no .
Pt2 C14 3.510(7) no .
Pt3 C18 3.536(7) no .
Pt4 C25 3.443(7) no .
O1 O16 3.449(6) no .
O1 C24 3.150(9) no .
O1 C25 2.958(8) no .
O1 C26 3.537(9) no .
O1 C33 2.878(8) no .
O1 C59 3.362(7) no .
O2 C2 3.372(8) no .
O2 C3 3.005(11) no .
O2 C36 2.889(8) no .
O3 O12 3.511(6) no .
O3 C9 3.140(10) no .
O3 C14 2.952(10) no .
O3 C44 2.837(9) no .
O3 C55 3.427(9) no .
O4 C17 3.509(7) no .
O4 C18 3.075(7) no .
O4 C47 2.954(9) no .
O9 O13 3.334(7) no .
O9 O14 3.016(6) no .
O9 C57 3.081(9) no .
O10 O13 2.990(6) no .
O10 C1 3.477(10) no .
O10 C9 3.560(9) no .
O10 C42 3.445(7) no .
O10 C57 3.586(7) no .
O11 O15 3.226(6) no .
O11 O16 3.036(7) no .
O11 C14 3.558(8) no .
O11 C59 3.045(8) no .
O12 O15 3.013(7) no .
O12 C16 3.599(7) no .
O12 C18 3.561(10) no .
O12 C42 3.463(8) no .
O13 C53 3.055(8) no .
O14 N3 3.556(6) no .
O14 C16 3.465(7) no .
O14 C31 3.507(10) no .
O14 C53 3.582(7) no .
O15 C24 3.554(9) no .
O15 C25 3.285(8) no .
O15 C55 3.005(7) no .
O16 C3 3.514(9) no .
O16 C31 3.381(7) no .
N1 C53 3.506(11) no .
N2 C53 3.575(9) no .
N3 C57 3.454(7) no .
C1 C3 3.549(11) no .
C1 C7 2.916(9) no .
C1 C10 2.983(10) no .
C1 C14 3.516(9) no .
C2 C5 2.820(11) no .
C3 C6 2.735(9) no .
C4 C7 2.780(12) no .
C4 C8 2.865(14) no .
C9 C12 2.819(9) no .
C10 C13 2.765(9) no .
C11 C14 2.779(10) no .
C11 C15 2.842(10) no .
C16 C18 3.545(9) no .
C16 C22 2.926(12) no .
C16 C25 3.539(11) no .
C16 C29 3.063(9) no .
C17 C20 2.820(12) no .
C18 C21 2.784(12) no .
C19 C22 2.774(9) no .
C21 C23 2.862(16) no .
C24 C27 2.814(10) no .
C25 C28 2.777(12) no .
C26 C29 2.792(16) no .
C26 C30 2.881(11) no .
C31 C37 3.413(13) no .
C42 C48 3.330(10) no .
C53 C57 3.178(9) no .
C54 C58 3.593(9) no .
C55 C59 3.205(9) no .
Cl1 C28 3.582(13) no 2_656
Cl1 C51 3.586(8) no 2_755
Cl2 O5 3.278(7) no 2_666
Cl2 O13 3.470(7) no .
Cl2 C8 3.489(15) no 2_666
Cl2 C22 3.562(7) no .
Cl2 C58 3.504(8) no .
Cl3 O13 3.427(6) no .
Cl3 C35 3.490(7) no 2_666
Cl3 C36 3.429(6) no 2_666
O2 C54 3.510(9) no 2_666
O3 C15 3.535(11) no 2_765
O4 C61 3.188(11) no .
O5 Cl2 3.278(7) no 2_666
O5 C56 3.380(10) no 2_766
O6 C40 3.591(13) no 2_766
O7 C45 3.585(9) no 2_755
O8 O8 3.320(9) no 2_657
O8 C30 3.303(11) no 2_657
O8 C50 3.312(12) no 1_456
O9 C58 3.444(7) no 2_666
O10 C15 3.429(10) no 2_765
O13 Cl2 3.470(7) no .
O13 Cl3 3.427(6) no .
O13 C61 3.201(12) no .
O14 C54 3.581(7) no 2_666
C6 C21 3.433(12) no 1_565
C6 C22 3.490(10) no 1_565
C7 C20 3.591(10) no 1_565
C8 Cl2 3.489(15) no 2_666
C11 C41 3.441(14) no 2_766
C12 C40 3.499(14) no 2_766
C12 C41 3.514(14) no 2_766
C15 O3 3.535(11) no 2_765
C15 O10 3.429(10) no 2_765
C18 C60 3.554(10) no 2_756
C20 C7 3.591(10) no 1_545
C21 C6 3.433(12) no 1_545
C22 Cl2 3.562(7) no .
C22 C6 3.490(10) no 1_545
C26 C49 3.492(13) no 2_756
C26 C50 3.571(14) no 2_756
C27 C30 3.474(12) no 2_657
C28 Cl1 3.582(13) no 2_656
C30 O8 3.303(11) no 2_657
C30 C27 3.474(12) no 2_657
C31 C54 3.315(10) no 2_666
C32 C54 3.415(12) no 2_666
C35 Cl3 3.490(7) no 2_666
C36 Cl3 3.429(6) no 2_666
C38 C51 3.594(10) no 2_756
C38 C52 3.572(11) no 2_756
C40 O6 3.591(13) no 2_766
C40 C12 3.499(14) no 2_766
C41 C11 3.441(14) no 2_766
C41 C12 3.514(14) no 2_766
C45 O7 3.585(9) no 2_755
C46 C46 3.536(10) no 2_755
C49 C26 3.492(13) no 2_756
C50 O8 3.312(12) no 1_654
C50 C26 3.571(14) no 2_756
C51 Cl1 3.586(8) no 2_755
C51 C38 3.594(10) no 2_756
C52 C38 3.572(11) no 2_756
C54 O2 3.510(9) no 2_666
C54 O14 3.581(7) no 2_666
C54 C31 3.315(10) no 2_666
C54 C32 3.415(12) no 2_666
C56 O5 3.380(10) no 2_766
C58 Cl2 3.504(8) no .
C58 O9 3.444(7) no 2_666
C60 C18 3.554(10) no 2_756
C61 O4 3.188(11) no .
C61 O13 3.201(12) no .
Pt1 H3 3.1905 no .
Pt2 H14 3.2643 no .
Pt3 H18 3.1270 no .
Pt4 H25 3.2728 no .
O1 H25 2.9912 no .
O1 H33 2.7519 no .
O1 H37 3.5770 no .
O1 H38 3.5143 no .
O2 H3 2.5843 no .
O2 H36 2.7685 no .
O2 H37 3.2426 no .
O3 H14 2.7978 no .
O3 H44 2.6962 no .
O3 H48 3.2502 no .
O4 H18 2.5222 no .
O4 H47 2.8502 no .
O4 H48 3.2467 no .
O5 H4 2.6812 no .
O5 H6 2.4809 no .
O6 H11 2.6667 no .
O6 H13 2.5136 no .
O7 H19 2.4790 no .
O7 H21 2.6639 no .
O8 H26 2.6931 no .
O8 H28 2.5214 no .
O8 H33 3.2037 no .
O9 H54A 2.9901 no .
O9 H54B 3.0056 no .
O9 H54C 2.4188 no .
O9 H58A 3.4018 no .
O10 H54A 2.6192 no .
O10 H54B 2.6197 no .
O10 H54C 3.1600 no .
O11 H14 2.8353 no .
O11 H48 3.4167 no .
O11 H56A 3.0116 no .
O11 H56B 3.0179 no .
O11 H56C 2.4396 no .
O11 H60B 3.4995 no .
O12 H18 2.8494 no .
O12 H48 2.8107 no .
O12 H56A 2.6373 no .
O12 H56B 2.6403 no .
O12 H56C 3.1785 no .
O13 H54A 3.3185 no .
O13 H58A 2.9975 no .
O13 H58B 3.0035 no .
O13 H58C 2.4187 no .
O14 H58A 2.6242 no .
O14 H58B 2.6245 no .
O14 H58C 3.1599 no .
O15 H25 2.5900 no .
O15 H56B 3.3788 no .
O15 H60A 2.9890 no .
O15 H60B 3.0026 no .
O15 H60C 2.4134 no .
O16 H3 2.7884 no .
O16 H37 2.8008 no .
O16 H60A 2.6240 no .
O16 H60B 2.6251 no .
O16 H60C 3.1628 no .
N1 H3 2.6350 no .
N1 H7 2.6446 no .
N2 H10 2.6611 no .
N2 H14 2.5867 no .
N3 H18 2.6399 no .
N3 H22 2.6728 no .
N4 H25 2.5979 no .
N4 H29 2.6737 no .
C1 H7 2.7214 no .
C1 H10 2.8115 no .
C2 H1 2.4596 no .
C2 H4 3.3013 no .
C2 H6 3.2742 no .
C3 H7 3.2460 no .
C3 H36 3.3358 no .
C3 H37 3.5404 no .
C4 H6 3.2451 no .
C4 H8A 2.7546 no .
C4 H8B 2.8543 no .
C4 H36 3.1179 no .
C4 H41 3.4474 no .
C5 H3 3.2383 no .
C5 H7 3.2614 no .
C5 H8A 2.6468 no .
C5 H8B 2.6467 no .
C5 H8C 3.2213 no .
C6 H4 3.2508 no .
C7 H1 2.6396 no .
C7 H3 3.2387 no .
C8 H4 2.5901 no .
C9 H1 2.5082 no .
C9 H11 3.2766 no .
C9 H13 3.2641 no .
C10 H1 2.7822 no .
C10 H14 3.2648 no .
C11 H13 3.2572 no .
C11 H15A 2.7555 no .
C11 H15B 2.7997 no .
C12 H10 3.2676 no .
C12 H14 3.2880 no .
C12 H15A 2.6216 no .
C12 H15B 2.6218 no .
C12 H15C 3.1955 no .
C12 H44 3.3345 no .
C13 H11 3.2604 no .
C13 H44 2.8483 no .
C13 H49 3.4840 no .
C14 H10 3.2618 no .
C14 H44 3.2049 no .
C15 H11 2.5511 no .
C16 H22 2.7561 no .
C16 H29 2.8820 no .
C17 H16 2.4700 no .
C17 H19 3.2897 no .
C17 H21 3.2975 no .
C18 H22 3.2772 no .
C18 H52 3.4563 no .
C19 H21 3.2457 no .
C19 H52 3.3499 no .
C20 H18 3.2756 no .
C20 H22 3.2602 no .
C20 H23A 2.6466 no .
C20 H23B 2.6453 no .
C20 H23C 3.2260 no .
C21 H19 3.2397 no .
C21 H23A 2.7595 no .
C21 H23B 2.8458 no .
C22 H16 2.6274 no .
C22 H18 3.2760 no .
C23 H21 2.5691 no .
C24 H16 2.5524 no .
C24 H26 3.2869 no .
C24 H28 3.2820 no .
C25 H29 3.2585 no .
C25 H33 3.4982 no .
C25 H38 3.2958 no .
C26 H28 3.2735 no .
C26 H30A 2.8460 no .
C26 H30B 2.7904 no .
C26 H33 2.8792 no .
C26 H38 3.0566 no .
C27 H25 3.2762 no .
C27 H29 3.2753 no .
C27 H30A 2.6838 no .
C27 H30B 2.6838 no .
C27 H30C 3.2600 no .
C27 H33 2.9390 no .
C28 H26 3.2790 no .
C29 H16 2.9064 no .
C29 H25 3.2612 no .
C30 H26 2.5856 no .
C30 H33 3.2787 no .
C31 H3 3.4611 no .
C31 H33 2.9128 no .
C31 H36 2.9295 no .
C31 H37 3.1419 no .
C32 H34 3.2594 no .
C32 H35 3.2704 no .
C32 H37 3.3944 no .
C33 H30A 3.1201 no .
C33 H35 3.2841 no .
C33 H36 3.2992 no .
C33 H38 3.4467 no .
C34 H30A 3.3106 no .
C34 H36 3.2722 no .
C34 H39 3.5876 no .
C35 H33 3.2873 no .
C35 H40 3.5817 no .
C36 H33 3.3007 no .
C36 H34 3.2678 no .
C36 H41 3.4560 no .
C37 H3 3.3139 no .
C37 H39 3.2761 no .
C37 H40 3.2725 no .
C37 H60A 2.9497 no .
C38 H26 3.2655 no .
C38 H33 3.4683 no .
C38 H40 3.2706 no .
C38 H41 3.2549 no .
C38 H60A 3.3740 no .
C39 H30A 3.5806 no .
C39 H34 3.5814 no .
C39 H37 3.2775 no .
C39 H41 3.2592 no .
C40 H35 3.5705 no .
C40 H37 3.2731 no .
C40 H38 3.2686 no .
C41 H4 3.4586 no .
C41 H36 3.4567 no .
C41 H38 3.2557 no .
C41 H39 3.2610 no .
C42 H18 3.4538 no .
C42 H44 2.9062 no .
C42 H47 2.9463 no .
C42 H48 3.0070 no .
C43 H45 3.2782 no .
C43 H46 3.2681 no .
C43 H48 3.3543 no .
C44 H46 3.2550 no .
C44 H47 3.2800 no .
C44 H49 3.3590 no .
C45 H47 3.2679 no .
C45 H50 3.4682 no .
C46 H44 3.2564 no .
C46 H51 3.5553 no .
C47 H44 3.2803 no .
C47 H45 3.2666 no .
C47 H52 3.4528 no .
C48 H18 3.5918 no .
C48 H50 3.2453 no .
C48 H51 3.2428 no .
C48 H56A 3.0825 no .
C49 H44 3.3506 no .
C49 H51 3.2626 no .
C49 H52 3.2256 no .
C50 H45 3.4810 no .
C50 H48 3.2472 no .
C50 H52 3.2231 no .
C51 H46 3.5351 no .
C51 H48 3.2418 no .
C51 H49 3.2609 no .
C52 H18 3.4912 no .
C52 H19 3.5961 no .
C52 H47 3.4744 no .
C52 H49 3.2281 no .
C52 H50 3.2244 no .
C53 H58A 3.4494 no .
C54 H58A 3.1274 no .
C54 H58C 3.5037 no .
C55 H48 2.7798 no .
C55 H60B 3.5988 no .
C56 H48 2.9643 no .
C56 H60B 3.3336 no .
C57 H54A 3.3781 no .
C58 H54A 3.0975 no .
C58 H54C 3.5129 no .
C59 H25 3.4297 no .
C59 H37 2.9748 no .
C59 H56B 3.5115 no .
C60 H37 3.0414 no .
C60 H56B 3.2987 no .
H1 H7 2.3200 no .
H1 H10 2.5311 no .
H3 H4 2.3187 no .
H3 H36 3.2113 no .
H3 H37 2.6182 no .
H3 H41 3.3002 no .
H4 H8A 2.2701 no .
H4 H8B 2.5007 no .
H4 H8C 3.5580 no .
H4 H36 2.8389 no .
H4 H41 2.6421 no .
H6 H7 2.3236 no .
H7 H10 3.5274 no .
H8B H36 3.4801 no .
H10 H11 2.3214 no .
H11 H15A 2.2925 no .
H11 H15B 2.3893 no .
H11 H15C 3.5226 no .
H13 H14 2.3257 no .
H13 H44 2.8537 no .
H13 H49 2.8418 no .
H14 H44 3.4397 no .
H14 H49 3.0872 no .
H16 H22 2.3422 no .
H16 H29 2.6100 no .
H18 H19 2.3297 no .
H18 H47 3.3991 no .
H18 H48 3.1191 no .
H18 H52 2.8803 no .
H19 H47 3.2848 no .
H19 H52 2.6593 no .
H21 H22 2.3545 no .
H21 H23A 2.2694 no .
H21 H23B 2.4631 no .
H21 H23C 3.5390 no .
H25 H26 2.3571 no .
H25 H38 2.9125 no .
H25 H60C 3.3568 no .
H26 H30A 2.4624 no .
H26 H30B 2.2985 no .
H26 H30C 3.5566 no .
H26 H33 2.9948 no .
H26 H38 2.4533 no .
H28 H29 2.3209 no .
H30A H33 2.5461 no .
H30A H34 2.9246 no .
H30A H39 3.0248 no .
H33 H34 2.6000 no .
H33 H38 3.3348 no .
H34 H35 2.5933 no .
H34 H39 3.4909 no .
H35 H36 2.5992 no .
H35 H40 3.4796 no .
H36 H41 3.3270 no .
H37 H38 2.5996 no .
H37 H41 2.5921 no .
H37 H60A 2.3254 no .
H38 H39 2.6058 no .
H38 H60A 3.2072 no .
H39 H40 2.6017 no .
H40 H41 2.5897 no .
H44 H45 2.5971 no .
H44 H49 3.1797 no .
H45 H46 2.5853 no .
H45 H50 3.3326 no .
H46 H47 2.5764 no .
H46 H51 3.4226 no .
H47 H52 3.3183 no .
H48 H49 2.5898 no .
H48 H52 2.5534 no .
H48 H56A 2.3461 no .
H48 H56C 3.4671 no .
H49 H50 2.6014 no .
H50 H51 2.5955 no .
H51 H52 2.5662 no .
H54A H58A 2.7987 no .
H54A H58C 2.7823 no .
H54C H58A 2.8163 no .
H54C H58C 3.5994 no .
H56B H60B 3.0495 no .
H56B H60C 2.9433 no .
H56C H60B 2.9821 no .
Pt3 H61 3.2518 no .
Fe1 H35 3.4424 no 2_667
Fe2 H46 3.2899 no 2_755
Cl1 H28 2.9418 no 2_656
Cl1 H39 3.5108 no 1_554
Cl1 H47 2.8779 no .
Cl1 H50 3.2779 no 2_755
Cl1 H51 2.8988 no 2_755
Cl2 H8B 2.9872 no 2_666
Cl2 H16 3.4996 no 2_656
Cl2 H22 3.5010 no .
Cl2 H22 3.3870 no 2_656
Cl2 H29 3.3216 no 2_656
Cl2 H58B 3.4254 no .
Cl2 H58C 2.9283 no .
Cl3 H15A 3.5359 no 2_765
Cl3 H35 3.2722 no 2_666
Cl3 H36 3.1392 no 2_666
Cl3 H39 3.2883 no 1_554
Cl3 H54A 3.5994 no .
Cl3 H58C 3.1831 no .
O1 H54C 3.2863 no 2_666
O2 H54A 3.1267 no 2_666
O2 H54C 3.0412 no 2_666
O2 H58A 3.0572 no 2_666
O2 H58C 3.4674 no 2_666
O3 H15A 3.5454 no 2_765
O3 H15B 3.0452 no 2_765
O3 H15C 3.4557 no 2_765
O4 H61 2.2930 no .
O5 H16 2.8342 no 1_565
O5 H56C 2.4134 no 2_766
O6 H34 3.4649 no 1_654
O6 H40 2.8396 no 2_766
O7 H7 2.9334 no 1_545
O7 H10 3.2612 no 1_545
O7 H28 3.3722 no 2_656
O7 H45 2.6020 no 2_755
O8 H30B 2.6836 no 2_657
O8 H30C 3.4990 no 2_657
O8 H49 3.3771 no 1_456
O8 H50 2.6014 no 1_456
O9 H54C 3.0624 no 2_666
O9 H58A 2.5012 no 2_666
O10 H15B 3.3950 no 2_765
O10 H15C 2.6464 no 2_765
O12 H56B 2.8086 no 2_756
O12 H60C 3.3504 no 2_756
O13 H61 2.6286 no .
O14 H21 3.5032 no 2_656
O14 H23A 3.4389 no 2_656
O14 H23B 3.5982 no 2_656
O14 H54C 2.7150 no 2_666
O15 H56A 3.0647 no 2_756
O15 H56B 3.2670 no 2_756
N3 H56B 3.5967 no 2_756
N3 H61 3.3438 no .
N4 H56A 3.2724 no 2_756
N4 H56B 3.4941 no 2_756
N4 H56C 3.5094 no 2_756
C2 H58B 3.4517 no 2_666
C5 H56C 3.1848 no 2_766
C5 H60B 3.4111 no 2_766
C6 H56C 3.5738 no 2_766
C6 H58B 3.2226 no 2_666
C6 H60B 2.7367 no 2_766
C7 H23B 3.1369 no 1_565
C7 H58B 3.0215 no 2_666
C7 H60B 3.2092 no 2_766
C8 H14 3.1504 no 2_766
C8 H30C 3.1369 no 2_667
C8 H49 3.5709 no 2_766
C8 H56C 3.0896 no 2_766
C9 H15B 3.4246 no 2_765
C9 H41 3.1830 no 2_766
C10 H15B 3.1366 no 2_765
C10 H41 3.2108 no 2_766
C11 H15B 3.2345 no 2_765
C11 H40 3.4912 no 2_766
C11 H41 3.1671 no 2_766
C11 H44 3.5288 no 2_765
C12 H40 3.0656 no 2_766
C12 H41 3.0916 no 2_766
C13 H8A 3.3116 no 2_766
C13 H41 3.0469 no 2_766
C14 H4 3.3300 no 2_766
C14 H8A 2.8645 no 2_766
C14 H41 3.0924 no 2_766
C15 H40 3.1066 no 2_766
C15 H44 3.4141 no 2_765
C16 H6 3.5631 no 1_545
C16 H56B 3.3793 no 2_756
C16 H56C 3.2737 no 2_756
C17 H6 2.8539 no 1_545
C17 H61 3.0549 no .
C18 H6 3.1890 no 1_545
C18 H60B 3.3465 no 2_756
C18 H60C 3.1367 no 2_756
C18 H61 3.1317 no .
C19 H6 3.3253 no 1_545
C19 H7 3.4583 no 1_545
C19 H45 3.4611 no 2_755
C19 H60A 3.4798 no 2_756
C20 H6 3.1417 no 1_545
C20 H7 2.8921 no 1_545
C20 H29 3.3501 no 2_656
C20 H45 3.4848 no 2_755
C21 H6 2.8177 no 1_545
C21 H7 3.2166 no 1_545
C21 H29 2.7565 no 2_656
C21 H58B 3.2659 no 2_656
C22 H6 2.6679 no 1_545
C22 H22 3.1223 no 2_656
C22 H29 3.4677 no 2_656
C23 H7 3.1195 no 1_545
C23 H10 3.3836 no 1_545
C23 H28 3.4895 no 2_656
C23 H29 3.4905 no 2_656
C23 H45 3.5518 no 2_755
C23 H54B 2.8317 no 1_545
C23 H58B 3.4921 no 2_656
C24 H8C 3.2686 no 1_545
C24 H56A 3.3849 no 2_756
C25 H8C 3.4336 no 1_545
C25 H56A 3.0423 no 2_756
C27 H30B 3.0131 no 2_657
C27 H30C 3.2704 no 2_657
C27 H50 3.2819 no 1_456
C28 H23A 2.9171 no 2_656
C28 H30B 3.2504 no 2_657
C28 H30C 3.5408 no 2_657
C28 H50 3.0407 no 1_456
C29 H8C 3.3544 no 1_545
C29 H21 3.1397 no 2_656
C29 H23A 2.7741 no 2_656
C30 H8C 3.5515 no 2_667
C30 H30B 3.5142 no 2_657
C30 H50 3.5501 no 2_756
C31 H54A 3.0412 no 2_666
C31 H54B 3.3885 no 2_666
C31 H54C 2.9755 no 2_666
C32 H54A 2.8961 no 2_666
C32 H54B 3.3123 no 2_666
C32 H54C 3.5021 no 2_666
C33 H54B 3.5587 no 2_666
C34 H35 2.9682 no 2_667
C34 H40 3.0102 no 2_667
C35 H34 3.3256 no 2_667
C35 H35 3.1114 no 2_667
C35 H40 2.8884 no 2_667
C36 H54A 3.1301 no 2_666
C38 H51 3.3908 no 2_756
C38 H52 3.3429 no 2_756
C39 H35 3.3477 no 2_667
C39 H51 3.2101 no 2_756
C40 H15A 3.1556 no 2_766
C40 H34 3.4794 no 2_667
C40 H35 3.0247 no 2_667
C42 H15A 3.4261 no 2_765
C42 H15B 3.5096 no 2_765
C42 H61 3.2883 no .
C43 H15A 3.1071 no 2_765
C43 H15B 3.4688 no 2_765
C44 H11 2.8213 no 2_765
C44 H15A 3.1489 no 2_765
C44 H15B 3.1632 no 2_765
C45 H11 3.0615 no 2_765
C45 H19 3.3723 no 2_755
C46 H19 3.3481 no 2_755
C46 H46 2.9402 no 2_755
C46 H47 3.3322 no 2_755
C46 H51 3.0806 no 2_755
C46 H52 3.4216 no 2_755
C47 H46 2.8766 no 2_755
C47 H51 3.0524 no 2_755
C48 H25 3.1943 no 2_756
C48 H26 3.3260 no 2_756
C49 H26 3.0659 no 2_756
C50 H26 2.8628 no 2_756
C50 H28 3.3015 no 1_654
C50 H30B 2.9889 no 2_756
C51 H26 3.0216 no 2_756
C51 H30B 3.5299 no 2_756
C51 H38 3.0435 no 2_756
C51 H39 3.4048 no 2_756
C51 H46 3.0474 no 2_755
C51 H47 3.4613 no 2_755
C52 H25 3.5853 no 2_756
C52 H26 3.2942 no 2_756
C52 H38 2.8882 no 2_756
C52 H46 2.9903 no 2_755
C53 H15C 3.3758 no 2_765
C53 H23B 3.4847 no 1_565
C53 H58A 3.3063 no 2_666
C54 H15C 3.2409 no 2_765
C54 H23B 3.3049 no 1_565
C54 H23C 3.2569 no 1_565
C54 H58A 3.4215 no 2_666
C55 H56B 3.3338 no 2_756
C56 H25 3.3423 no 2_756
C56 H56B 3.2011 no 2_756
C57 H54C 3.3575 no 2_666
C58 H21 3.4732 no 2_656
C58 H23B 3.3894 no 2_656
C58 H54C 3.3898 no 2_666
C60 H6 3.4038 no 2_766
C60 H18 3.3524 no 2_756
C60 H52 3.5865 no 2_756
C61 H47 3.5014 no .
C61 H58C 3.4432 no .
H1 H3 3.5751 no 2_766
H3 H1 3.5751 no 2_766
H4 C14 3.3300 no 2_766
H4 H14 3.0879 no 2_766
H6 C16 3.5631 no 1_565
H6 C17 2.8539 no 1_565
H6 C18 3.1890 no 1_565
H6 C19 3.3253 no 1_565
H6 C20 3.1417 no 1_565
H6 C21 2.8177 no 1_565
H6 C22 2.6679 no 1_565
H6 C60 3.4038 no 2_766
H6 H16 2.9507 no 1_565
H6 H21 3.2711 no 1_565
H6 H22 3.0755 no 1_565
H6 H56C 3.3312 no 2_766
H6 H58B 3.4870 no 2_666
H6 H60B 2.4910 no 2_766
H7 O7 2.9334 no 1_565
H7 C19 3.4583 no 1_565
H7 C20 2.8921 no 1_565
H7 C21 3.2166 no 1_565
H7 C23 3.1195 no 1_565
H7 H21 3.3869 no 1_565
H7 H23B 2.4686 no 1_565
H7 H58B 3.1500 no 2_666
H7 H60A 3.5923 no 2_766
H7 H60B 3.3202 no 2_766
H8A C13 3.3116 no 2_766
H8A C14 2.8645 no 2_766
H8A H13 3.0680 no 2_766
H8A H14 2.1861 no 2_766
H8A H30C 3.3217 no 2_667
H8A H49 3.1370 no 2_766
H8A H56C 3.1537 no 2_766
H8B Cl2 2.9872 no 2_666
H8B H30C 3.0225 no 2_667
H8C C24 3.2686 no 1_565
H8C C25 3.4336 no 1_565
H8C C29 3.3544 no 1_565
H8C C30 3.5515 no 2_667
H8C H14 3.5483 no 2_766
H8C H16 3.4835 no 1_565
H8C H30C 2.5868 no 2_667
H8C H49 3.0860 no 2_766
H8C H56A 3.5790 no 2_766
H8C H56C 3.0658 no 2_766
H10 O7 3.2612 no 1_565
H10 C23 3.3836 no 1_565
H10 H15B 3.4192 no 2_765
H10 H23B 3.4491 no 1_565
H10 H23C 2.9278 no 1_565
H10 H45 3.4045 no 2_765
H11 C44 2.8213 no 2_765
H11 C45 3.0615 no 2_765
H11 H15B 3.5689 no 2_765
H11 H40 3.5532 no 2_766
H11 H44 2.6552 no 2_765
H11 H45 3.1177 no 2_765
H13 H8A 3.0680 no 2_766
H13 H34 3.4512 no 1_654
H13 H41 3.5366 no 2_766
H14 C8 3.1504 no 2_766
H14 H4 3.0879 no 2_766
H14 H8A 2.1861 no 2_766
H14 H8C 3.5483 no 2_766
H14 H41 3.5947 no 2_766
H15A Cl3 3.5359 no 2_765
H15A O3 3.5454 no 2_765
H15A C40 3.1556 no 2_766
H15A C42 3.4261 no 2_765
H15A C43 3.1071 no 2_765
H15A C44 3.1489 no 2_765
H15A H40 2.5793 no 2_766
H15A H44 3.2125 no 2_765
H15B O3 3.0452 no 2_765
H15B O10 3.3950 no 2_765
H15B C9 3.4246 no 2_765
H15B C10 3.1366 no 2_765
H15B C11 3.2345 no 2_765
H15B C42 3.5096 no 2_765
H15B C43 3.4688 no 2_765
H15B C44 3.1632 no 2_765
H15B H10 3.4192 no 2_765
H15B H11 3.5689 no 2_765
H15B H44 2.7307 no 2_765
H15C O3 3.4557 no 2_765
H15C O10 2.6464 no 2_765
H15C C53 3.3758 no 2_765
H15C C54 3.2409 no 2_765
H15C H40 3.4625 no 2_766
H15C H54A 3.0508 no 2_765
H15C H54B 2.8830 no 2_765
H16 Cl2 3.4996 no 2_656
H16 O5 2.8342 no 1_545
H16 H6 2.9507 no 1_545
H16 H8C 3.4835 no 1_545
H16 H56C 3.1086 no 2_756
H18 C60 3.3524 no 2_756
H18 H60A 3.4849 no 2_756
H18 H60B 3.3674 no 2_756
H18 H60C 2.7102 no 2_756
H18 H61 3.2729 no .
H19 C45 3.3723 no 2_755
H19 C46 3.3481 no 2_755
H19 H45 2.8420 no 2_755
H19 H46 2.7789 no 2_755
H19 H60A 3.2600 no 2_756
H19 H60C 3.5935 no 2_756
H21 O14 3.5032 no 2_656
H21 C29 3.1397 no 2_656
H21 C58 3.4732 no 2_656
H21 H6 3.2711 no 1_545
H21 H7 3.3869 no 1_545
H21 H29 2.3687 no 2_656
H21 H58B 2.6280 no 2_656
H22 Cl2 3.5010 no .
H22 Cl2 3.3870 no 2_656
H22 C22 3.1223 no 2_656
H22 H6 3.0755 no 1_545
H22 H22 2.2727 no 2_656
H22 H29 3.5876 no 2_656
H23A O14 3.4389 no 2_656
H23A C28 2.9171 no 2_656
H23A C29 2.7741 no 2_656
H23A H28 2.8768 no 2_656
H23A H29 2.6494 no 2_656
H23A H54B 2.9622 no 1_545
H23A H58B 3.5096 no 2_656
H23B O14 3.5982 no 2_656
H23B C7 3.1369 no 1_545
H23B C53 3.4847 no 1_545
H23B C54 3.3049 no 1_545
H23B C58 3.3894 no 2_656
H23B H7 2.4686 no 1_545
H23B H10 3.4491 no 1_545
H23B H54B 2.7231 no 1_545
H23B H54C 3.3338 no 1_545
H23B H58A 3.3520 no 2_656
H23B H58B 2.6712 no 2_656
H23C C54 3.2569 no 1_545
H23C H10 2.9278 no 1_545
H23C H45 3.3906 no 2_755
H23C H54B 2.3580 no 1_545
H25 C48 3.1943 no 2_756
H25 C52 3.5853 no 2_756
H25 C56 3.3423 no 2_756
H25 H48 3.1742 no 2_756
H25 H56A 2.4317 no 2_756
H26 C48 3.3260 no 2_756
H26 C49 3.0659 no 2_756
H26 C50 2.8628 no 2_756
H26 C51 3.0216 no 2_756
H26 C52 3.2942 no 2_756
H26 H49 3.5282 no 2_756
H26 H50 3.2098 no 2_756
H26 H51 3.4712 no 2_756
H28 Cl1 2.9418 no 2_656
H28 O7 3.3722 no 2_656
H28 C23 3.4895 no 2_656
H28 C50 3.3015 no 1_456
H28 H23A 2.8768 no 2_656
H28 H30B 3.1132 no 2_657
H28 H50 2.3110 no 1_456
H29 Cl2 3.3216 no 2_656
H29 C20 3.3501 no 2_656
H29 C21 2.7565 no 2_656
H29 C22 3.4677 no 2_656
H29 C23 3.4905 no 2_656
H29 H21 2.3687 no 2_656
H29 H22 3.5876 no 2_656
H29 H23A 2.6494 no 2_656
H30B O8 2.6836 no 2_657
H30B C27 3.0131 no 2_657
H30B C28 3.2504 no 2_657
H30B C30 3.5142 no 2_657
H30B C50 2.9889 no 2_756
H30B C51 3.5299 no 2_756
H30B H28 3.1132 no 2_657
H30B H30B 3.3939 no 2_657
H30B H50 2.5706 no 2_756
H30C O8 3.4990 no 2_657
H30C C8 3.1369 no 2_667
H30C C27 3.2704 no 2_657
H30C C28 3.5408 no 2_657
H30C H8A 3.3217 no 2_667
H30C H8B 3.0225 no 2_667
H30C H8C 2.5868 no 2_667
H30C H49 2.9977 no 1_456
H34 O6 3.4649 no 1_456
H34 C35 3.3256 no 2_667
H34 C40 3.4794 no 2_667
H34 H13 3.4512 no 1_456
H34 H35 2.5016 no 2_667
H34 H40 2.7599 no 2_667
H35 Fe1 3.4424 no 2_667
H35 Cl3 3.2722 no 2_666
H35 C34 2.9682 no 2_667
H35 C35 3.1114 no 2_667
H35 C39 3.3477 no 2_667
H35 C40 3.0247 no 2_667
H35 H34 2.5016 no 2_667
H35 H35 2.8133 no 2_667
H35 H39 3.1764 no 2_667
H35 H40 2.5094 no 2_667
H36 Cl3 3.1392 no 2_666
H36 H54A 3.2519 no 2_666
H36 H58C 3.0679 no 2_666
H38 C51 3.0435 no 2_756
H38 C52 2.8882 no 2_756
H38 H51 3.1114 no 2_756
H38 H52 2.8233 no 2_756
H39 Cl1 3.5108 no 1_556
H39 Cl3 3.2883 no 1_556
H39 C51 3.4048 no 2_756
H39 H35 3.1764 no 2_667
H39 H51 2.7487 no 2_756
H40 O6 2.8396 no 2_766
H40 C11 3.4912 no 2_766
H40 C12 3.0656 no 2_766
H40 C15 3.1066 no 2_766
H40 C34 3.0102 no 2_667
H40 C35 2.8884 no 2_667
H40 H11 3.5532 no 2_766
H40 H15A 2.5793 no 2_766
H40 H15C 3.4625 no 2_766
H40 H34 2.7599 no 2_667
H40 H35 2.5094 no 2_667
H41 C9 3.1830 no 2_766
H41 C10 3.2108 no 2_766
H41 C11 3.1671 no 2_766
H41 C12 3.0916 no 2_766
H41 C13 3.0469 no 2_766
H41 C14 3.0924 no 2_766
H41 H13 3.5366 no 2_766
H41 H14 3.5947 no 2_766
H44 C11 3.5288 no 2_765
H44 C15 3.4141 no 2_765
H44 H11 2.6552 no 2_765
H44 H15A 3.2125 no 2_765
H44 H15B 2.7307 no 2_765
H45 O7 2.6020 no 2_755
H45 C19 3.4611 no 2_755
H45 C20 3.4848 no 2_755
H45 C23 3.5518 no 2_755
H45 H10 3.4045 no 2_765
H45 H11 3.1177 no 2_765
H45 H19 2.8420 no 2_755
H45 H23C 3.3906 no 2_755
H46 Fe2 3.2899 no 2_755
H46 C46 2.9402 no 2_755
H46 C47 2.8766 no 2_755
H46 C51 3.0474 no 2_755
H46 C52 2.9903 no 2_755
H46 H19 2.7789 no 2_755
H46 H46 2.6052 no 2_755
H46 H47 2.5003 no 2_755
H46 H51 2.7495 no 2_755
H46 H52 2.6079 no 2_755
H47 Cl1 2.8779 no .
H47 C46 3.3322 no 2_755
H47 C51 3.4613 no 2_755
H47 C61 3.5014 no .
H47 H46 2.5003 no 2_755
H47 H51 2.6854 no 2_755
H47 H61 3.1837 no .
H48 H25 3.1742 no 2_756
H48 H60C 3.2614 no 2_756
H49 O8 3.3771 no 1_654
H49 C8 3.5709 no 2_766
H49 H8A 3.1370 no 2_766
H49 H8C 3.0860 no 2_766
H49 H26 3.5282 no 2_756
H49 H30C 2.9977 no 1_654
H50 Cl1 3.2779 no 2_755
H50 O8 2.6014 no 1_654
H50 C27 3.2819 no 1_654
H50 C28 3.0407 no 1_654
H50 C30 3.5501 no 2_756
H50 H26 3.2098 no 2_756
H50 H28 2.3110 no 1_654
H50 H30B 2.5706 no 2_756
H51 Cl1 2.8988 no 2_755
H51 C38 3.3908 no 2_756
H51 C39 3.2101 no 2_756
H51 C46 3.0806 no 2_755
H51 C47 3.0524 no 2_755
H51 H26 3.4712 no 2_756
H51 H38 3.1114 no 2_756
H51 H39 2.7487 no 2_756
H51 H46 2.7495 no 2_755
H51 H47 2.6854 no 2_755
H52 C38 3.3429 no 2_756
H52 C46 3.4216 no 2_755
H52 C60 3.5865 no 2_756
H52 H38 2.8233 no 2_756
H52 H46 2.6079 no 2_755
H52 H60A 3.1730 no 2_756
H52 H60C 3.0780 no 2_756
H54A Cl3 3.5994 no .
H54A O2 3.1267 no 2_666
H54A C31 3.0412 no 2_666
H54A C32 2.8961 no 2_666
H54A C36 3.1301 no 2_666
H54A H15C 3.0508 no 2_765
H54A H36 3.2519 no 2_666
H54B C23 2.8317 no 1_565
H54B C31 3.3885 no 2_666
H54B C32 3.3123 no 2_666
H54B C33 3.5587 no 2_666
H54B H15C 2.8830 no 2_765
H54B H23A 2.9622 no 1_565
H54B H23B 2.7231 no 1_565
H54B H23C 2.3580 no 1_565
H54C O1 3.2863 no 2_666
H54C O2 3.0412 no 2_666
H54C O9 3.0624 no 2_666
H54C O14 2.7150 no 2_666
H54C C31 2.9755 no 2_666
H54C C32 3.5021 no 2_666
H54C C57 3.3575 no 2_666
H54C C58 3.3898 no 2_666
H54C H23B 3.3338 no 1_565
H54C H58A 2.7687 no 2_666
H56A O15 3.0647 no 2_756
H56A N4 3.2724 no 2_756
H56A C24 3.3849 no 2_756
H56A C25 3.0423 no 2_756
H56A H8C 3.5790 no 2_766
H56A H25 2.4317 no 2_756
H56A H56B 3.4227 no 2_756
H56A H60C 3.0921 no 2_756
H56B O12 2.8086 no 2_756
H56B O15 3.2670 no 2_756
H56B N3 3.5967 no 2_756
H56B N4 3.4941 no 2_756
H56B C16 3.3793 no 2_756
H56B C55 3.3338 no 2_756
H56B C56 3.2011 no 2_756
H56B H56A 3.4227 no 2_756
H56B H56B 2.5198 no 2_756
H56C O5 2.4134 no 2_766
H56C N4 3.5094 no 2_756
H56C C5 3.1848 no 2_766
H56C C6 3.5738 no 2_766
H56C C8 3.0896 no 2_766
H56C C16 3.2737 no 2_756
H56C H6 3.3312 no 2_766
H56C H8A 3.1537 no 2_766
H56C H8C 3.0658 no 2_766
H56C H16 3.1086 no 2_756
H58A O2 3.0572 no 2_666
H58A O9 2.5012 no 2_666
H58A C53 3.3063 no 2_666
H58A C54 3.4215 no 2_666
H58A H23B 3.3520 no 2_656
H58A H54C 2.7687 no 2_666
H58B Cl2 3.4254 no .
H58B C2 3.4517 no 2_666
H58B C6 3.2226 no 2_666
H58B C7 3.0215 no 2_666
H58B C21 3.2659 no 2_656
H58B C23 3.4921 no 2_656
H58B H6 3.4870 no 2_666
H58B H7 3.1500 no 2_666
H58B H21 2.6280 no 2_656
H58B H23A 3.5096 no 2_656
H58B H23B 2.6712 no 2_656
H58C Cl2 2.9283 no .
H58C Cl3 3.1831 no .
H58C O2 3.4674 no 2_666
H58C C61 3.4432 no .
H58C H36 3.0679 no 2_666
H58C H61 3.5788 no .
H60A C19 3.4798 no 2_756
H60A H7 3.5923 no 2_766
H60A H18 3.4849 no 2_756
H60A H19 3.2600 no 2_756
H60A H52 3.1730 no 2_756
H60B C5 3.4111 no 2_766
H60B C6 2.7367 no 2_766
H60B C7 3.2092 no 2_766
H60B C18 3.3465 no 2_756
H60B H6 2.4910 no 2_766
H60B H7 3.3202 no 2_766
H60B H18 3.3674 no 2_756
H60C O12 3.3504 no 2_756
H60C C18 3.1367 no 2_756
H60C H18 2.7102 no 2_756
H60C H19 3.5935 no 2_756
H60C H48 3.2614 no 2_756
H60C H52 3.0780 no 2_756
H60C H56A 3.0921 no 2_756
H61 Pt3 3.2518 no .
H61 O4 2.2930 no .
H61 O13 2.6286 no .
H61 N3 3.3438 no .
H61 C17 3.0549 no .
H61 C18 3.1317 no .
H61 C42 3.2883 no .
H61 H18 3.2729 no .
H61 H47 3.1837 no .
H61 H58C 3.5788 no .
